data_7714665
loop_
_publ_author_name
'Dietz, Maximilian'
'Arrowsmith, Merle'
'Braunschweig, Holger'

_publ_section_title
;
 CAAC-stabilised 9,10-diboraanthracene: an electronically and structurally
 flexible platform for small-molecule activation and metal complexation.
;
_journal_issue 2
_journal_name_full 'Dalton transactions (Cambridge, England : 2003)'
_journal_page_first 449
_journal_page_last 453
_journal_paper_doi 10.1039/d3dt03787h
_journal_volume 53
_journal_year 2024
_chemical_formula_moiety 'C55 H70 B2 N2W, C4 H8 O'
_chemical_formula_sum 'C59 H78 B2 N2 O4 W'
_chemical_formula_weight 1084.70
_chemical_properties_physical Air-sensitive,Moisture-sensitive
_space_group_crystal_system monoclinic
_space_group_IT_number 7
_space_group_name_Hall 'P -2yc'
_space_group_name_H-M_alt 'P 1 c 1'
_atom_sites_solution_hydrogens geom
_atom_sites_solution_primary dual
_atom_sites_solution_secondary difmap
_audit_creation_date 2023-11-03
_audit_creation_method 'CIF-fill 1.4o (K.Radacki, 2005-23)'
_audit_update_record
;
2023-11-09 deposited with the CCDC.	2023-12-05 downloaded from the CCDC.
;
_cell_angle_alpha 90
_cell_angle_beta 93.0270(10)
_cell_angle_gamma 90
_cell_formula_units_Z 4
_cell_length_a 19.1470(6)
_cell_length_b 10.9198(4)
_cell_length_c 24.8088(10)
_cell_measurement_reflns_used 9825
_cell_measurement_temperature 100(2)
_cell_measurement_theta_max 27.12
_cell_measurement_theta_min 3.09
_cell_volume 5179.8(3)
_computing_cell_refinement 'Saint+ ver. 8.40B (Bruker AXS)'
_computing_data_collection 'BIS 6.2.14 / APEX4 ver. 2021.10 (Bruker AXS)'
_computing_data_reduction 'Saint+ ver. 8.40B (Bruker AXS)'
_computing_molecular_graphics 'ShelXLe (Huebschle et all, 2011)'
_computing_publication_material 'SHELXL-2019/1 (Sheldrick, 2019)'
_computing_structure_refinement 'SHELXL-2019/1 (Sheldrick, 2019)'
_computing_structure_solution 'SHELXT 2018/2 (Sheldrick, 2018)''
_diffrn_ambient_environment N~2~
_diffrn_ambient_temperature 100(2)
_diffrn_detector CPA
_diffrn_detector_area_resol_mean 7.5
_diffrn_detector_type 'Photon II'
_diffrn_measured_fraction_theta_full 0.999
_diffrn_measured_fraction_theta_max 0.999
_diffrn_measurement_device 'four-circle diffractometer'
_diffrn_measurement_device_type 'Bruker D8-Quest'
_diffrn_measurement_method '\f and \w scans'
_diffrn_orient_matrix_type
;
 Sparks R.A., Computational Crystallography p1-18 (Clarendon Press, 1982)
;
_diffrn_orient_matrix_UB_11 0,0121998
_diffrn_orient_matrix_UB_12 -0,0876030
_diffrn_orient_matrix_UB_13 0,0075349
_diffrn_orient_matrix_UB_21 -0,0120665
_diffrn_orient_matrix_UB_22 0,0109872
_diffrn_orient_matrix_UB_23 0,0384298
_diffrn_orient_matrix_UB_31 -0,0494054
_diffrn_orient_matrix_UB_32 -0,0243156
_diffrn_orient_matrix_UB_33 -0,0097817
_diffrn_radiation_monochromator 'multi-layer mirror'
_diffrn_radiation_probe x-ray
_diffrn_radiation_type MoK\a
_diffrn_radiation_wavelength 0.71073
_diffrn_radiation_xray_symbol K-L~2,3~
_diffrn_reflns_av_R_equivalents 0.0329
_diffrn_reflns_av_unetI/netI 0.0321
_diffrn_reflns_Laue_measured_fraction_full 0.999
_diffrn_reflns_Laue_measured_fraction_max 0.999
_diffrn_reflns_limit_h_max 23
_diffrn_reflns_limit_h_min -23
_diffrn_reflns_limit_k_max 13
_diffrn_reflns_limit_k_min -13
_diffrn_reflns_limit_l_max 30
_diffrn_reflns_limit_l_min -30
_diffrn_reflns_number 64466
_diffrn_reflns_point_group_measured_fraction_full 0.989
_diffrn_reflns_point_group_measured_fraction_max 0.989
_diffrn_reflns_theta_full 26.000
_diffrn_reflns_theta_max 26.022
_diffrn_reflns_theta_min 1.865
_diffrn_source 'micro-focus sealed X-ray tube'
_diffrn_source_type 'Incoatec ImS 2.0'
_diffrn_standards_number 0
_exptl_absorpt_coefficient_mu 2.279
_exptl_absorpt_correction_T_max 0.7455
_exptl_absorpt_correction_T_min 0.5025
_exptl_absorpt_correction_type multi-scan
_exptl_absorpt_process_details 'SADABS 2016/2 (Bruker AXS)'
_exptl_crystal_colour black
_exptl_crystal_density_diffrn 1.391
_exptl_crystal_description block
_exptl_crystal_F_000 2248
_exptl_crystal_preparation
;
 For data collection the crystal was immersed in a film of perfluoropolyether 
 oil, mounted on a polyimide loop and transferred to stream of cold nitrogen 
 (Oxford Cryostream 800).
;
_exptl_crystal_recrystallization_method 'Re-crystallisation from solvent: tetrahydrofurane'
_exptl_crystal_size_max 0.462
_exptl_crystal_size_mid 0.304
_exptl_crystal_size_min 0.210
_refine_diff_density_max 0.584
_refine_diff_density_min -0.959
_refine_diff_density_rms 0.065
_refine_ls_abs_structure_details 'Refined as an inversion twin.'
_refine_ls_abs_structure_Flack 0.432(5)
_refine_ls_extinction_method none
_refine_ls_goodness_of_fit_ref 1.042
_refine_ls_hydrogen_treatment constr
_refine_ls_matrix_type full
_refine_ls_number_parameters 1258
_refine_ls_number_reflns 20179
_refine_ls_number_restraints 116
_refine_ls_restrained_S_all 1.043
_refine_ls_R_factor_all 0.0234
_refine_ls_R_factor_gt 0.0207
_refine_ls_shift/su_max 0.001
_refine_ls_shift/su_mean 0.000
_refine_ls_structure_factor_coef Fsqd
_refine_ls_weighting_details
;
 w=1/[\s^2^(Fo^2^)+(0.0141P)^2^+3.3388P] where P=(Fo^2^+2Fc^2^)/3
;
_refine_ls_weighting_scheme calc
_refine_ls_wR_factor_gt 0.0462
_refine_ls_wR_factor_ref 0.0482
_reflns_Friedel_coverage 0.978
_reflns_Friedel_fraction_full 0.978
_reflns_Friedel_fraction_max 0.978
_reflns_number_gt 19174
_reflns_number_total 20179
_reflns_threshold_expression 'I > 2\s(I)'
_cod_data_source_file d3dt03787h2.cif
_cod_data_source_block StHa030_MaDi_0m_a_(DBA)W(CO)3
_cod_depositor_comments 'Adding full bibliography for 7714662--7714667.cif.'
_cod_original_sg_symbol_H-M 'P c'
_cod_database_code 7714665
_shelx_shelxl_version_number 2019/1
_shelx_space_group_comment
;
 The symmetry employed for this shelxl refinement is uniquely defined by the 
 following loop, which should always be used as a source of symmetry 
 information in preference to the above space-group names. They are only 
 intended as comments.
;
_exptl_absorpt_special_details
;
 Incident beam scaling, empirical absorption correction using spherical 
 harmonics, and outlier rejection was employed as implemented in SADABS. 
 Additional spherical absorption correction with mu*r value set to 0.2 was 
 applied.
;
_shelx_estimated_absorpt_t_min 0.419
_shelx_estimated_absorpt_t_max 0.646

loop_
_space_group_symop_operation_xyz
'x, y, z'
'x, -y, z+1/2'

loop_
_atom_site_label
_atom_site_type_symbol
_atom_site_fract_x
_atom_site_fract_y
_atom_site_fract_z
_atom_site_U_iso_or_equiv
_atom_site_adp_type
_atom_site_occupancy
_atom_site_site_symmetry_order
_atom_site_calc_flag
_atom_site_refinement_flags_posn
_atom_site_refinement_flags_adp
_atom_site_refinement_flags_occupancy
_atom_site_disorder_assembly
_atom_site_disorder_group
B1_1 B 0.8265(4) 0.5600(8) 0.5708(3) 0.0140(12) Uani 1 1 d . U . A 1
C2_1 C 0.7610(3) 0.6415(6) 0.5753(3) 0.0126(11) Uani 1 1 d . U . A 1
C3_1 C 0.7666(3) 0.7746(5) 0.5771(3) 0.0137(13) Uani 1 1 d . . . A 1
H3_1 H 0.811570 0.810679 0.575445 0.016 Uiso 1 1 calc R U . A 1
C4_1 C 0.7104(3) 0.8493(6) 0.5809(3) 0.0171(14) Uani 1 1 d . . . A 1
H4_1 H 0.716770 0.935480 0.583420 0.020 Uiso 1 1 calc R U . A 1
C5_1 C 0.6423(3) 0.7988(6) 0.5812(3) 0.0167(13) Uani 1 1 d . . . A 1
H5_1 H 0.602876 0.850854 0.583758 0.020 Uiso 1 1 calc R U . A 1
C6_1 C 0.6336(3) 0.6755(6) 0.5778(3) 0.0136(13) Uani 1 1 d . . . A 1
H6_1 H 0.587418 0.643450 0.577065 0.016 Uiso 1 1 calc R U . A 1
C7_1 C 0.6912(3) 0.5914(5) 0.5753(3) 0.0100(11) Uani 1 1 d . U . A 1
B8_1 B 0.6805(4) 0.4517(6) 0.5697(3) 0.0112(12) Uani 1 1 d . U . A 1
C9_1 C 0.7425(3) 0.3723(5) 0.5569(2) 0.0105(11) Uani 1 1 d . U . A 1
C10_1 C 0.7349(3) 0.2425(5) 0.5425(3) 0.0125(12) Uani 1 1 d . . . A 1
H10_1 H 0.689521 0.207234 0.542077 0.015 Uiso 1 1 calc R U . A 1
C11_1 C 0.7890(3) 0.1705(5) 0.5299(3) 0.0152(13) Uani 1 1 d . . . A 1
H11_1 H 0.781637 0.086495 0.521425 0.018 Uiso 1 1 calc R U . A 1
C12_1 C 0.8568(3) 0.2217(6) 0.5293(3) 0.0167(13) Uani 1 1 d . . . A 1
H12_1 H 0.894885 0.172048 0.519619 0.020 Uiso 1 1 calc R U . A 1
C13_1 C 0.8680(3) 0.3411(6) 0.5425(3) 0.0154(13) Uani 1 1 d . . . A 1
H13_1 H 0.914300 0.372176 0.542276 0.018 Uiso 1 1 calc R U . A 1
C14_1 C 0.8127(3) 0.4230(5) 0.5569(3) 0.0109(11) Uani 1 1 d . U . A 1
C1_2 C 0.9011(3) 0.6253(5) 0.5814(2) 0.0126(11) Uani 1 1 d . U . A 1
N2_2 N 0.9288(2) 0.6471(4) 0.63002(18) 0.0124(9) Uani 1 1 d . . . A 1
C3_2 C 0.9882(2) 0.7452(4) 0.6300(2) 0.0148(10) Uani 1 1 d . . . A 1
C4_2 C 1.0120(2) 0.7264(5) 0.5735(2) 0.0165(10) Uani 1 1 d . . . A 1
H4A_2 H 1.050508 0.665825 0.573632 0.020 Uiso 1 1 calc R U . A 1
H4B_2 H 1.028962 0.804542 0.558689 0.020 Uiso 1 1 calc R U . A 1
C5_2 C 0.9479(3) 0.6793(5) 0.5392(2) 0.0139(12) Uani 1 1 d . . . A 1
C6_2 C 1.0438(2) 0.7240(4) 0.6736(2) 0.0202(10) Uani 1 1 d . . . A 1
H6A_2 H 1.078993 0.789104 0.672570 0.030 Uiso 1 1 calc R U . A 1
H6B_2 H 1.066154 0.644578 0.667996 0.030 Uiso 1 1 calc R U . A 1
H6C_2 H 1.022875 0.724514 0.708783 0.030 Uiso 1 1 calc R U . A 1
C7_2 C 0.9560(2) 0.8738(4) 0.6372(2) 0.0207(10) Uani 1 1 d . . . A 1
H7A_2 H 0.990647 0.936461 0.629309 0.031 Uiso 1 1 calc R U . A 1
H7B_2 H 0.942253 0.883249 0.674469 0.031 Uiso 1 1 calc R U . A 1
H7C_2 H 0.914800 0.883014 0.612412 0.031 Uiso 1 1 calc R U . A 1
C8_2 C 0.9696(3) 0.5753(6) 0.5018(3) 0.0193(13) Uani 1 1 d . . . A 1
H8A_2 H 1.002082 0.607249 0.475996 0.029 Uiso 1 1 calc R U . A 1
H8B_2 H 0.928070 0.542136 0.482258 0.029 Uiso 1 1 calc R U . A 1
H8C_2 H 0.992655 0.510359 0.523462 0.029 Uiso 1 1 calc R U . A 1
C9_2 C 0.9133(3) 0.7797(5) 0.5036(2) 0.0198(12) Uani 1 1 d . . . A 1
H9A_2 H 0.945046 0.803985 0.475759 0.030 Uiso 1 1 calc R U . A 1
H9B_2 H 0.903021 0.850792 0.525888 0.030 Uiso 1 1 calc R U . A 1
H9C_2 H 0.869678 0.748231 0.486282 0.030 Uiso 1 1 calc R U . A 1
C1_3 C 0.9136(3) 0.5845(5) 0.6805(2) 0.0138(11) Uani 1 1 d . . . A 1
C2_3 C 0.8667(3) 0.6328(4) 0.7161(2) 0.0140(10) Uani 1 1 d . . . A 1
C3_3 C 0.8576(3) 0.5730(5) 0.7649(2) 0.0178(11) Uani 1 1 d . . . A 1
H3_3 H 0.824867 0.604716 0.788766 0.021 Uiso 1 1 calc R U . A 1
C4_3 C 0.8951(3) 0.4685(4) 0.7793(2) 0.0204(11) Uani 1 1 d . . . A 1
H4_3 H 0.888975 0.429317 0.812915 0.024 Uiso 1 1 calc R U . A 1
C5_3 C 0.9416(3) 0.4227(5) 0.7438(2) 0.0166(10) Uani 1 1 d . . . A 1
H5_3 H 0.967288 0.351019 0.753645 0.020 Uiso 1 1 calc R U . A 1
C6_3 C 0.9524(3) 0.4772(4) 0.6941(2) 0.0157(11) Uani 1 1 d . . . A 1
C7_3 C 0.8240(3) 0.7494(4) 0.7066(2) 0.0152(11) Uani 1 1 d . . . A 1
H7_3 H 0.833037 0.781593 0.669892 0.018 Uiso 1 1 calc R U . A 1
C8_3 C 0.8472(3) 0.8476(5) 0.7489(2) 0.0208(13) Uani 1 1 d . . . A 1
H8A_3 H 0.823339 0.925063 0.740104 0.031 Uiso 1 1 calc R U . A 1
H8B_3 H 0.897877 0.859529 0.748518 0.031 Uiso 1 1 calc R U . A 1
H8C_3 H 0.834955 0.820452 0.784858 0.031 Uiso 1 1 calc R U . A 1
C9_3 C 0.7457(3) 0.7245(5) 0.7092(2) 0.0213(12) Uani 1 1 d . . . A 1
H9A_3 H 0.719538 0.799764 0.700554 0.032 Uiso 1 1 calc R U . A 1
H9B_3 H 0.735660 0.697270 0.745612 0.032 Uiso 1 1 calc R U . A 1
H9C_3 H 0.731725 0.660649 0.683065 0.032 Uiso 1 1 calc R U . A 1
C10_3 C 1.0048(3) 0.4131(4) 0.6592(2) 0.0156(11) Uani 1 1 d . . . A 1
H10_3 H 1.008266 0.459508 0.624654 0.019 Uiso 1 1 calc R U . A 1
C11_3 C 0.9794(3) 0.2820(5) 0.6462(2) 0.0199(13) Uani 1 1 d . . . A 1
H11A_3 H 1.009375 0.244767 0.619951 0.030 Uiso 1 1 calc R U . A 1
H11B_3 H 0.931039 0.284729 0.631136 0.030 Uiso 1 1 calc R U . A 1
H11C_3 H 0.981438 0.233077 0.679401 0.030 Uiso 1 1 calc R U . A 1
C12_3 C 1.0786(3) 0.4019(5) 0.6874(2) 0.0244(11) Uani 1 1 d . . . A 1
H12A_3 H 1.109884 0.360268 0.663327 0.037 Uiso 1 1 calc R U . A 1
H12B_3 H 1.075710 0.354593 0.720766 0.037 Uiso 1 1 calc R U . A 1
H12C_3 H 1.096855 0.483862 0.695975 0.037 Uiso 1 1 calc R U . A 1
C1_5 C 0.6065(3) 0.3821(5) 0.5787(2) 0.0099(11) Uani 1 1 d . U . A 1
N2_5 N 0.5883(2) 0.3388(4) 0.62560(19) 0.0108(10) Uani 1 1 d . . . A 1
C3_5 C 0.5280(3) 0.2452(5) 0.6188(2) 0.0149(12) Uani 1 1 d . . . A 1
C4_5 C 0.4935(3) 0.2859(5) 0.5657(2) 0.0154(12) Uani 1 1 d . . . A 1
H4A_5 H 0.454292 0.342459 0.571932 0.018 Uiso 1 1 calc R U . A 1
H4B_5 H 0.474958 0.214362 0.545041 0.018 Uiso 1 1 calc R U . A 1
C5_5 C 0.5504(3) 0.3515(5) 0.5346(2) 0.0122(12) Uani 1 1 d . . . A 1
C6_5 C 0.5597(3) 0.1165(5) 0.6163(2) 0.0171(13) Uani 1 1 d . . . A 1
H6A_5 H 0.522128 0.056291 0.610149 0.026 Uiso 1 1 calc R U . A 1
H6B_5 H 0.585642 0.098399 0.650440 0.026 Uiso 1 1 calc R U . A 1
H6C_5 H 0.591429 0.112599 0.586628 0.026 Uiso 1 1 calc R U . A 1
C7_5 C 0.4781(3) 0.2487(5) 0.6652(2) 0.0183(11) Uani 1 1 d . . . A 1
H7A_5 H 0.445005 0.180445 0.661318 0.028 Uiso 1 1 calc R U . A 1
H7B_5 H 0.452427 0.326308 0.664146 0.028 Uiso 1 1 calc R U . A 1
H7C_5 H 0.505129 0.241477 0.699716 0.028 Uiso 1 1 calc R U . A 1
C8_5 C 0.5209(4) 0.4731(5) 0.5123(3) 0.0149(14) Uani 1 1 d . . . A 1
H8A_5 H 0.482873 0.456659 0.485292 0.022 Uiso 1 1 calc R U . A 1
H8B_5 H 0.558011 0.519075 0.495628 0.022 Uiso 1 1 calc R U . A 1
H8C_5 H 0.502879 0.521316 0.541906 0.022 Uiso 1 1 calc R U . A 1
C9_5 C 0.5762(3) 0.2749(5) 0.4877(2) 0.0154(12) Uani 1 1 d . . . A 1
H9A_5 H 0.539809 0.272154 0.458401 0.023 Uiso 1 1 calc R U . A 1
H9B_5 H 0.586729 0.191548 0.500247 0.023 Uiso 1 1 calc R U . A 1
H9C_5 H 0.618588 0.312229 0.474404 0.023 Uiso 1 1 calc R U . A 1
C1_6 C 0.6210(3) 0.3718(5) 0.6791(2) 0.0130(11) Uani 1 1 d . . . A 1
C2_6 C 0.5891(3) 0.4677(4) 0.7080(2) 0.0149(12) Uani 1 1 d . . . A 1
C3_6 C 0.6191(3) 0.4967(5) 0.7586(2) 0.0218(12) Uani 1 1 d . . . A 1
H3_6 H 0.598624 0.560160 0.778665 0.026 Uiso 1 1 calc R U . A 1
C4_6 C 0.6770(3) 0.4374(6) 0.7809(2) 0.0228(13) Uani 1 1 d . . . A 1
H4_6 H 0.696606 0.460591 0.815405 0.027 Uiso 1 1 calc R U . A 1
C5_6 C 0.7062(3) 0.3439(5) 0.7525(2) 0.0224(13) Uani 1 1 d . . . A 1
H5_6 H 0.745775 0.302180 0.768143 0.027 Uiso 1 1 calc R U . A 1
C6_6 C 0.6796(3) 0.3083(5) 0.7014(2) 0.0159(12) Uani 1 1 d . . . A 1
C7_6 C 0.5244(3) 0.5404(4) 0.6890(2) 0.0185(12) Uani 1 1 d . . . A 1
H7_6 H 0.508369 0.511646 0.652096 0.022 Uiso 1 1 calc R U . A 1
C8_6 C 0.5408(3) 0.6785(5) 0.6865(2) 0.0285(13) Uani 1 1 d . . . A 1
H8A_6 H 0.501608 0.721433 0.667814 0.043 Uiso 1 1 calc R U . A 1
H8B_6 H 0.583296 0.691090 0.666763 0.043 Uiso 1 1 calc R U . A 1
H8C_6 H 0.548033 0.710856 0.723178 0.043 Uiso 1 1 calc R U . A 1
C9_6 C 0.4646(3) 0.5229(5) 0.7273(2) 0.0233(12) Uani 1 1 d . . . A 1
H9A_6 H 0.422326 0.563450 0.712092 0.035 Uiso 1 1 calc R U . A 1
H9B_6 H 0.477973 0.558831 0.762501 0.035 Uiso 1 1 calc R U . A 1
H9C_6 H 0.455381 0.435272 0.731578 0.035 Uiso 1 1 calc R U . A 1
C10_6 C 0.7158(3) 0.2028(6) 0.6752(3) 0.0180(12) Uani 1 1 d . . . A 1
H10_6 H 0.694175 0.190738 0.638012 0.022 Uiso 1 1 calc R U . A 1
C11_6 C 0.7066(3) 0.0838(6) 0.7080(3) 0.0260(15) Uani 1 1 d . . . A 1
H11A_6 H 0.724817 0.014170 0.688232 0.039 Uiso 1 1 calc R U . A 1
H11B_6 H 0.656780 0.070860 0.713546 0.039 Uiso 1 1 calc R U . A 1
H11C_6 H 0.732195 0.091085 0.743146 0.039 Uiso 1 1 calc R U . A 1
C12_6 C 0.7942(3) 0.2263(6) 0.6711(3) 0.0249(14) Uani 1 1 d . . . A 1
H12A_6 H 0.814843 0.159666 0.650842 0.037 Uiso 1 1 calc R U . A 1
H12B_6 H 0.816790 0.230148 0.707458 0.037 Uiso 1 1 calc R U . A 1
H12C_6 H 0.801078 0.304138 0.652469 0.037 Uiso 1 1 calc R U . A 1
O1_7 O 0.61760(18) 1.1029(3) 0.37931(16) 0.0299(8) Uani 1 1 d . . . B 1
C2_7 C 0.6711(3) 1.0181(5) 0.3969(3) 0.0331(13) Uani 1 1 d . . . B 1
H2A_7 H 0.663355 0.937982 0.378889 0.040 Uiso 1 1 calc R U . B 1
H2B_7 H 0.670638 1.005752 0.436409 0.040 Uiso 1 1 calc R U . B 1
C3_7 C 0.7405(3) 1.0717(5) 0.3822(3) 0.0282(13) Uani 1 1 d . . . B 1
H3A_7 H 0.753765 1.043189 0.346247 0.034 Uiso 1 1 calc R U . B 1
H3B_7 H 0.778273 1.051040 0.409443 0.034 Uiso 1 1 calc R U . B 1
C4_7 C 0.7246(3) 1.2079(5) 0.3819(2) 0.0275(13) Uani 1 1 d . . . B 1
H4A_7 H 0.756312 1.253463 0.358916 0.033 Uiso 1 1 calc R U . B 1
H4B_7 H 0.727969 1.242363 0.418879 0.033 Uiso 1 1 calc R U . B 1
C5_7 C 0.6497(3) 1.2101(5) 0.3583(2) 0.0310(12) Uani 1 1 d . . . B 1
H5A_7 H 0.625318 1.284997 0.369679 0.037 Uiso 1 1 calc R U . B 1
H5B_7 H 0.648685 1.207560 0.318422 0.037 Uiso 1 1 calc R U . B 1
B1_10 B 0.3349(4) -0.0479(6) 0.4345(3) 0.0133(12) Uani 1 1 d . U . C 2
C2_10 C 0.2723(3) -0.1281(5) 0.4499(3) 0.0113(11) Uani 1 1 d . U . C 2
C3_10 C 0.2797(3) -0.2554(5) 0.4625(3) 0.0141(12) Uani 1 1 d . . . C 2
H3_10 H 0.324398 -0.292153 0.460014 0.017 Uiso 1 1 calc R U . C 2
C4_10 C 0.2256(3) -0.3267(5) 0.4780(3) 0.0170(14) Uani 1 1 d . . . C 2
H4_10 H 0.233029 -0.411023 0.485905 0.020 Uiso 1 1 calc R U . C 2
C5_10 C 0.1585(3) -0.2741(6) 0.4822(3) 0.0160(13) Uani 1 1 d . . . C 2
H5_10 H 0.120607 -0.322793 0.493120 0.019 Uiso 1 1 calc R U . C 2
C6_10 C 0.1486(3) -0.1538(6) 0.4704(3) 0.0139(13) Uani 1 1 d . . . C 2
H6_10 H 0.103018 -0.120815 0.473379 0.017 Uiso 1 1 calc R U . C 2
C7_10 C 0.2033(3) -0.0726(6) 0.4537(3) 0.0127(11) Uani 1 1 d . U . C 2
B8_10 B 0.1923(4) 0.0620(8) 0.4435(3) 0.0128(12) Uani 1 1 d . U . C 2
C9_10 C 0.2561(3) 0.1446(6) 0.4372(3) 0.0117(11) Uani 1 1 d . U . C 2
C10_10 C 0.2521(3) 0.2776(6) 0.4351(3) 0.0155(13) Uani 1 1 d . . . C 2
H10_10 H 0.207652 0.315120 0.437872 0.019 Uiso 1 1 calc R U . C 2
C11_10 C 0.3082(3) 0.3506(6) 0.4295(3) 0.0148(13) Uani 1 1 d . . . C 2
H11_10 H 0.302901 0.437136 0.428830 0.018 Uiso 1 1 calc R U . C 2
C12_10 C 0.3757(3) 0.2969(6) 0.4246(3) 0.0159(13) Uani 1 1 d . . . C 2
H12_10 H 0.415230 0.347591 0.419912 0.019 Uiso 1 1 calc R U . C 2
C13_10 C 0.3831(3) 0.1738(6) 0.4265(3) 0.0146(13) Uani 1 1 d . . . C 2
H13_10 H 0.428551 0.140472 0.423580 0.018 Uiso 1 1 calc R U . C 2
C14_10 C 0.3255(3) 0.0902(6) 0.4329(3) 0.0135(11) Uani 1 1 d . U . C 2
C1_20 C 0.4060(3) -0.1189(5) 0.4203(2) 0.0112(11) Uani 1 1 d . U . C 2
N2_20 N 0.4186(2) -0.1622(4) 0.3729(2) 0.0106(10) Uani 1 1 d . . . C 2
C3_20 C 0.4819(3) -0.2539(5) 0.3750(2) 0.0142(12) Uani 1 1 d . . . C 2
C4_20 C 0.5206(3) -0.2112(5) 0.4262(2) 0.0140(12) Uani 1 1 d . . . C 2
H4A_20 H 0.557488 -0.151670 0.417696 0.017 Uiso 1 1 calc R U . C 2
H4B_20 H 0.542904 -0.281487 0.445547 0.017 Uiso 1 1 calc R U . C 2
C5_20 C 0.4665(3) -0.1507(5) 0.4609(2) 0.0126(12) Uani 1 1 d . . . C 2
C6_20 C 0.4958(4) -0.0308(5) 0.4857(3) 0.0155(14) Uani 1 1 d . . . C 2
H6A_20 H 0.535307 -0.049403 0.511131 0.023 Uiso 1 1 calc R U . C 2
H6B_20 H 0.459161 0.010992 0.504812 0.023 Uiso 1 1 calc R U . C 2
H6C_20 H 0.511650 0.022335 0.456954 0.023 Uiso 1 1 calc R U . C 2
C7_20 C 0.4445(3) -0.2341(5) 0.5071(2) 0.0149(12) Uani 1 1 d . . . C 2
H7A_20 H 0.483527 -0.242281 0.534044 0.022 Uiso 1 1 calc R U . C 2
H7B_20 H 0.431854 -0.315095 0.492595 0.022 Uiso 1 1 calc R U . C 2
H7C_20 H 0.404206 -0.198154 0.523989 0.022 Uiso 1 1 calc R U . C 2
C8_20 C 0.4528(3) -0.3840(5) 0.3797(3) 0.0170(13) Uani 1 1 d . . . C 2
H8A_20 H 0.491365 -0.441110 0.388051 0.025 Uiso 1 1 calc R U . C 2
H8B_20 H 0.428652 -0.407474 0.345424 0.025 Uiso 1 1 calc R U . C 2
H8C_20 H 0.419829 -0.386736 0.408559 0.025 Uiso 1 1 calc R U . C 2
C9_20 C 0.5250(3) -0.2462(5) 0.3260(2) 0.0202(12) Uani 1 1 d . . . C 2
H9A_20 H 0.561435 -0.309347 0.328225 0.030 Uiso 1 1 calc R U . C 2
H9B_20 H 0.546896 -0.165194 0.324526 0.030 Uiso 1 1 calc R U . C 2
H9C_20 H 0.494811 -0.259028 0.293354 0.030 Uiso 1 1 calc R U . C 2
C1_30 C 0.3806(3) -0.1336(5) 0.3206(2) 0.0126(11) Uani 1 1 d . . . C 2
C2_30 C 0.3229(3) -0.2022(5) 0.3013(2) 0.0167(12) Uani 1 1 d . . . C 2
C3_30 C 0.2921(3) -0.1724(5) 0.2506(2) 0.0208(12) Uani 1 1 d . . . C 2
H3_30 H 0.252360 -0.217404 0.237303 0.025 Uiso 1 1 calc R U . C 2
C4_30 C 0.3174(3) -0.0802(5) 0.2194(2) 0.0242(13) Uani 1 1 d . . . C 2
H4_30 H 0.295388 -0.061593 0.185168 0.029 Uiso 1 1 calc R U . C 2
C5_30 C 0.3748(3) -0.0155(5) 0.2385(2) 0.0199(13) Uani 1 1 d . . . C 2
H5_30 H 0.392423 0.047788 0.216673 0.024 Uiso 1 1 calc R U . C 2
C6_30 C 0.4084(3) -0.0391(4) 0.2886(2) 0.0152(12) Uani 1 1 d . . . C 2
C7_30 C 0.2905(3) -0.3089(5) 0.3305(3) 0.0168(12) Uani 1 1 d . . . C 2
H7_30 H 0.315147 -0.317516 0.366809 0.020 Uiso 1 1 calc R U . C 2
C8_30 C 0.2997(3) -0.4286(6) 0.2990(3) 0.0232(13) Uani 1 1 d . . . C 2
H8A_30 H 0.288554 -0.498393 0.321858 0.035 Uiso 1 1 calc R U . C 2
H8B_30 H 0.348260 -0.435298 0.288621 0.035 Uiso 1 1 calc R U . C 2
H8C_30 H 0.268299 -0.428431 0.266543 0.035 Uiso 1 1 calc R U . C 2
C9_30 C 0.2129(3) -0.2878(7) 0.3383(3) 0.0277(15) Uani 1 1 d . . . C 2
H9A_30 H 0.195780 -0.350485 0.362582 0.042 Uiso 1 1 calc R U . C 2
H9B_30 H 0.186837 -0.292926 0.303296 0.042 Uiso 1 1 calc R U . C 2
H9C_30 H 0.206384 -0.206567 0.353985 0.042 Uiso 1 1 calc R U . C 2
C10_30 C 0.4722(3) 0.0399(5) 0.3041(2) 0.0170(12) Uani 1 1 d . . . C 2
H10_30 H 0.492345 0.013636 0.340238 0.020 Uiso 1 1 calc R U . C 2
C11_30 C 0.4520(3) 0.1757(5) 0.3064(2) 0.0211(11) Uani 1 1 d . . . C 2
H11A_30 H 0.492441 0.223634 0.319988 0.032 Uiso 1 1 calc R U . C 2
H11B_30 H 0.413565 0.185984 0.330593 0.032 Uiso 1 1 calc R U . C 2
H11C_30 H 0.437041 0.204091 0.270148 0.032 Uiso 1 1 calc R U . C 2
C12_30 C 0.5285(3) 0.0264(5) 0.2619(2) 0.0223(11) Uani 1 1 d . . . C 2
H12A_30 H 0.571752 0.066363 0.275454 0.033 Uiso 1 1 calc R U . C 2
H12B_30 H 0.511820 0.065004 0.227987 0.033 Uiso 1 1 calc R U . C 2
H12C_30 H 0.537450 -0.060654 0.255711 0.033 Uiso 1 1 calc R U . C 2
W1_40 W 0.28200(2) 0.03349(2) 0.52010(2) 0.01150(6) Uani 1 1 d . U . C 2
C2_40 C 0.3531(3) -0.0281(4) 0.5728(2) 0.0171(12) Uani 1 1 d . . . C 2
C3_40 C 0.3056(3) 0.1884(5) 0.5543(2) 0.0199(12) Uani 1 1 d . . . C 2
C4_40 C 0.2161(3) 0.0093(5) 0.5763(2) 0.0148(7) Uani 1 1 d . U . C 2
O5_40 O 0.3948(2) -0.0569(4) 0.60649(17) 0.0235(9) Uani 1 1 d . . . C 2
O6_40 O 0.32013(19) 0.2819(3) 0.57476(17) 0.0280(9) Uani 1 1 d . . . C 2
O7_40 O 0.1758(2) -0.0022(4) 0.61022(18) 0.0274(9) Uani 1 1 d . . . C 2
W1_4 W 0.74261(2) 0.53702(2) 0.48917(2) 0.01109(6) Uani 1 1 d . U . A 1
C2_4 C 0.8032(3) 0.4765(5) 0.4353(2) 0.0183(12) Uani 1 1 d . . . A 1
C3_4 C 0.7474(3) 0.6933(5) 0.4536(2) 0.0201(12) Uani 1 1 d . . . A 1
C4_4 C 0.6659(3) 0.5118(5) 0.4372(2) 0.0135(7) Uani 1 1 d . U . A 1
O5_4 O 0.8413(2) 0.4413(4) 0.40307(18) 0.0263(10) Uani 1 1 d . . . A 1
O6_4 O 0.7514(2) 0.7881(3) 0.43113(18) 0.0395(10) Uani 1 1 d . . . A 1
O7_4 O 0.6201(2) 0.5036(4) 0.40285(16) 0.0217(8) Uani 1 1 d . . . A 1
C1_50 C 0.1162(3) 0.1292(5) 0.4375(2) 0.0134(12) Uani 1 1 d . U . C 2
N2_50 N 0.0754(2) 0.1321(4) 0.39337(17) 0.0123(9) Uani 1 1 d . . . C 2
C3_50 C 0.0125(3) 0.2216(4) 0.3963(2) 0.0169(11) Uani 1 1 d . . . C 2
C4_50 C 0.0277(2) 0.2794(5) 0.4516(2) 0.0176(10) Uani 1 1 d . . . C 2
H4A_50 H 0.047148 0.362722 0.447585 0.021 Uiso 1 1 calc R U . C 2
H4B_50 H -0.015854 0.285725 0.471235 0.021 Uiso 1 1 calc R U . C 2
C5_50 C 0.0804(3) 0.1982(5) 0.4827(2) 0.0160(12) Uani 1 1 d . . . C 2
C6_50 C -0.0583(2) 0.1579(5) 0.3913(2) 0.0233(11) Uani 1 1 d . . . C 2
H6A_50 H -0.095474 0.218127 0.395645 0.035 Uiso 1 1 calc R U . C 2
H6B_50 H -0.060446 0.095067 0.419397 0.035 Uiso 1 1 calc R U . C 2
H6C_50 H -0.064393 0.119393 0.355697 0.035 Uiso 1 1 calc R U . C 2
C7_50 C 0.0156(3) 0.3154(5) 0.3511(2) 0.0258(11) Uani 1 1 d . . . C 2
H7A_50 H -0.021624 0.375976 0.354488 0.039 Uiso 1 1 calc R U . C 2
H7B_50 H 0.009468 0.273924 0.316143 0.039 Uiso 1 1 calc R U . C 2
H7C_50 H 0.061157 0.356656 0.353577 0.039 Uiso 1 1 calc R U . C 2
C8_50 C 0.0448(3) 0.0955(5) 0.5153(3) 0.0182(13) Uani 1 1 d . . . C 2
H8A_50 H 0.015112 0.132786 0.541778 0.027 Uiso 1 1 calc R U . C 2
H8B_50 H 0.080787 0.045095 0.533996 0.027 Uiso 1 1 calc R U . C 2
H8C_50 H 0.016027 0.044017 0.490493 0.027 Uiso 1 1 calc R U . C 2
C9_50 C 0.1265(3) 0.2726(5) 0.5229(2) 0.0201(12) Uani 1 1 d . . . C 2
H9A_50 H 0.097909 0.304174 0.551442 0.030 Uiso 1 1 calc R U . C 2
H9B_50 H 0.147505 0.341171 0.504119 0.030 Uiso 1 1 calc R U . C 2
H9C_50 H 0.163518 0.220004 0.538895 0.030 Uiso 1 1 calc R U . C 2
C1_60 C 0.0854(3) 0.0672(5) 0.3417(2) 0.0150(10) Uani 1 1 d . . . C 2
C2_60 C 0.0447(3) -0.0379(4) 0.3285(2) 0.0143(11) Uani 1 1 d . . . C 2
C3_60 C 0.0497(3) -0.0865(5) 0.2766(2) 0.0193(11) Uani 1 1 d . . . C 2
H3_60 H 0.021383 -0.154805 0.266164 0.023 Uiso 1 1 calc R U . C 2
C4_60 C 0.0941(3) -0.0388(4) 0.2402(2) 0.0185(11) Uani 1 1 d . . . C 2
H4_60 H 0.096044 -0.073858 0.205261 0.022 Uiso 1 1 calc R U . C 2
C5_60 C 0.1353(3) 0.0594(5) 0.2544(2) 0.0172(11) Uani 1 1 d . . . C 2
H5_60 H 0.167480 0.089640 0.229796 0.021 Uiso 1 1 calc R U . C 2
C6_60 C 0.1309(3) 0.1165(5) 0.3051(2) 0.0151(11) Uani 1 1 d . . . C 2
C7_60 C -0.0009(3) -0.1117(5) 0.3656(2) 0.0183(11) Uani 1 1 d . . . C 2
H7_60 H -0.000369 -0.070399 0.401594 0.022 Uiso 1 1 calc R U . C 2
C8_60 C 0.0298(3) -0.2415(5) 0.3731(3) 0.0210(13) Uani 1 1 d . . . C 2
H8A_60 H 0.002798 -0.286963 0.398881 0.032 Uiso 1 1 calc R U . C 2
H8B_60 H 0.078680 -0.235701 0.386751 0.032 Uiso 1 1 calc R U . C 2
H8C_60 H 0.027550 -0.284239 0.338280 0.032 Uiso 1 1 calc R U . C 2
C9_60 C -0.0776(3) -0.1253(5) 0.3437(2) 0.0241(11) Uani 1 1 d . . . C 2
H9A_60 H -0.105051 -0.165128 0.370974 0.036 Uiso 1 1 calc R U . C 2
H9B_60 H -0.079250 -0.175314 0.310824 0.036 Uiso 1 1 calc R U . C 2
H9C_60 H -0.097269 -0.044202 0.335345 0.036 Uiso 1 1 calc R U . C 2
C10_60 C 0.1790(3) 0.2268(5) 0.3148(2) 0.0172(11) Uani 1 1 d . . . C 2
H10_60 H 0.173839 0.256473 0.352460 0.021 Uiso 1 1 calc R U . C 2
C11_60 C 0.1612(3) 0.3327(5) 0.2759(2) 0.0219(13) Uani 1 1 d . . . C 2
H11A_60 H 0.187689 0.405685 0.287622 0.033 Uiso 1 1 calc R U . C 2
H11B_60 H 0.111016 0.350227 0.275928 0.033 Uiso 1 1 calc R U . C 2
H11C_60 H 0.173541 0.309994 0.239420 0.033 Uiso 1 1 calc R U . C 2
C12_60 C 0.2560(3) 0.1897(5) 0.3091(2) 0.0225(12) Uani 1 1 d . . . C 2
H12A_60 H 0.286650 0.255641 0.322918 0.034 Uiso 1 1 calc R U . C 2
H12B_60 H 0.264166 0.175060 0.270984 0.034 Uiso 1 1 calc R U . C 2
H12C_60 H 0.265971 0.114727 0.329828 0.034 Uiso 1 1 calc R U . C 2
O1_70 O 0.1907(2) 0.6020(4) 0.6219(2) 0.0411(10) Uani 1 1 d . . . D 2
C2_70 C 0.2379(3) 0.5013(5) 0.6157(3) 0.0357(14) Uani 1 1 d . . . D 2
H2A_70 H 0.227185 0.459617 0.580760 0.043 Uiso 1 1 calc R U . D 2
H2B_70 H 0.232940 0.441175 0.645074 0.043 Uiso 1 1 calc R U . D 2
C3_70 C 0.3117(3) 0.5519(6) 0.6175(3) 0.0365(16) Uani 1 1 d . . . D 2
H3A_70 H 0.328316 0.564484 0.580829 0.044 Uiso 1 1 calc R U . D 2
H3B_70 H 0.344747 0.497370 0.638109 0.044 Uiso 1 1 calc R U . D 2
C4_70 C 0.3024(4) 0.6749(6) 0.6470(3) 0.0374(16) Uani 1 1 d . . . D 2
H4A_70 H 0.304140 0.663839 0.686685 0.045 Uiso 1 1 calc R U . D 2
H4B_70 H 0.338234 0.735237 0.637474 0.045 Uiso 1 1 calc R U . D 2
C5_70 C 0.2304(3) 0.7126(5) 0.6256(3) 0.0349(13) Uani 1 1 d . . . D 2
H5A_70 H 0.209278 0.771131 0.650520 0.042 Uiso 1 1 calc R U . D 2
H5B_70 H 0.232622 0.751590 0.589727 0.042 Uiso 1 1 calc R U . D 2

loop_
_atom_site_aniso_label
_atom_site_aniso_U_11
_atom_site_aniso_U_22
_atom_site_aniso_U_33
_atom_site_aniso_U_23
_atom_site_aniso_U_13
_atom_site_aniso_U_12
B1_1 0.011(2) 0.021(2) 0.011(2) 0.007(2) -0.0004(19) 0.0008(19)
C2_1 0.015(2) 0.016(2) 0.007(2) -0.0017(19) 0.0011(19) 0.0019(19)
C3_1 0.016(3) 0.016(3) 0.009(3) 0.002(2) 0.000(2) -0.006(2)
C4_1 0.022(3) 0.011(3) 0.018(4) -0.002(2) -0.001(3) 0.003(2)
C5_1 0.018(3) 0.018(3) 0.015(3) 0.001(2) -0.001(2) 0.003(2)
C6_1 0.014(3) 0.016(3) 0.011(3) 0.000(2) 0.000(2) 0.001(2)
C7_1 0.009(2) 0.014(2) 0.008(2) 0.0001(19) 0.0034(19) -0.0019(18)
B8_1 0.010(2) 0.013(2) 0.010(2) 0.0023(19) 0.001(2) 0.0026(19)
C9_1 0.011(2) 0.013(2) 0.007(2) 0.0013(19) -0.0001(18) -0.0016(18)
C10_1 0.013(3) 0.017(3) 0.007(3) 0.002(2) 0.001(2) -0.001(2)
C11_1 0.019(3) 0.013(3) 0.013(3) 0.002(2) 0.002(2) -0.001(2)
C12_1 0.017(3) 0.017(3) 0.017(3) -0.002(2) 0.005(2) 0.006(2)
C13_1 0.012(3) 0.021(3) 0.013(3) 0.004(2) 0.001(2) -0.002(2)
C14_1 0.013(2) 0.011(2) 0.009(2) 0.001(2) 0.0001(19) 0.0032(19)
C1_2 0.015(2) 0.011(2) 0.012(3) 0.0031(19) 0.002(2) 0.0005(18)
N2_2 0.012(2) 0.0150(19) 0.010(2) -0.0009(16) 0.0028(16) -0.0012(15)
C3_2 0.013(2) 0.017(2) 0.015(3) 0.003(2) -0.0006(19) -0.0063(19)
C4_2 0.015(2) 0.022(3) 0.013(3) 0.001(2) 0.0018(19) -0.0065(19)
C5_2 0.015(3) 0.014(2) 0.013(3) 0.003(2) 0.002(2) -0.0018(19)
C6_2 0.020(2) 0.021(2) 0.019(3) 0.0012(19) -0.002(2) -0.0044(19)
C7_2 0.020(2) 0.018(2) 0.024(3) -0.001(2) 0.002(2) -0.0040(18)
C8_2 0.021(3) 0.023(3) 0.014(3) 0.000(2) 0.005(2) -0.003(2)
C9_2 0.021(3) 0.025(3) 0.013(3) 0.005(2) 0.002(2) -0.004(2)
C1_3 0.017(3) 0.015(2) 0.009(3) 0.000(2) -0.001(2) -0.004(2)
C2_3 0.016(3) 0.016(2) 0.010(3) -0.0037(18) -0.003(2) -0.0024(19)
C3_3 0.020(3) 0.021(2) 0.012(3) 0.0017(19) 0.002(2) 0.002(2)
C4_3 0.027(3) 0.019(3) 0.015(3) 0.003(2) 0.001(2) 0.003(2)
C5_3 0.025(3) 0.014(2) 0.011(3) 0.001(2) 0.000(2) 0.005(2)
C6_3 0.015(3) 0.016(2) 0.016(3) -0.0039(19) 0.001(2) 0.0005(19)
C7_3 0.020(3) 0.014(2) 0.011(3) 0.0013(19) -0.001(2) 0.0023(19)
C8_3 0.024(3) 0.018(3) 0.020(3) -0.006(2) -0.001(2) 0.002(2)
C9_3 0.020(3) 0.026(3) 0.018(3) -0.001(2) 0.003(2) -0.001(2)
C10_3 0.016(3) 0.016(2) 0.015(3) 0.002(2) 0.003(2) 0.0044(19)
C11_3 0.026(3) 0.019(3) 0.014(3) -0.005(2) -0.004(2) 0.005(2)
C12_3 0.020(3) 0.022(3) 0.032(3) 0.001(2) 0.003(2) 0.001(2)
C1_5 0.011(2) 0.009(2) 0.010(2) 0.0007(18) 0.0037(19) 0.0049(17)
N2_5 0.009(2) 0.0123(19) 0.011(2) -0.0033(16) 0.0009(17) -0.0016(15)
C3_5 0.017(3) 0.012(2) 0.016(3) 0.003(2) 0.004(2) -0.0037(19)
C4_5 0.014(2) 0.017(2) 0.014(3) 0.002(2) -0.001(2) -0.0005(19)
C5_5 0.012(2) 0.014(2) 0.010(3) 0.0026(19) 0.0004(19) -0.0040(19)
C6_5 0.022(3) 0.014(3) 0.015(3) 0.004(2) 0.003(2) -0.001(2)
C7_5 0.016(3) 0.022(2) 0.018(3) -0.003(2) 0.006(2) -0.009(2)
C8_5 0.016(3) 0.012(3) 0.015(3) 0.000(2) -0.004(2) 0.0008(19)
C9_5 0.017(3) 0.016(3) 0.013(3) -0.003(2) 0.002(2) -0.001(2)
C1_6 0.015(3) 0.013(2) 0.011(3) 0.0023(19) 0.003(2) -0.0066(19)
C2_6 0.020(3) 0.016(2) 0.010(3) -0.0022(19) 0.007(2) -0.005(2)
C3_6 0.030(3) 0.022(3) 0.014(3) -0.006(2) 0.006(2) -0.008(2)
C4_6 0.024(3) 0.035(3) 0.010(3) -0.007(2) 0.003(3) -0.009(3)
C5_6 0.018(3) 0.034(3) 0.014(3) 0.003(2) -0.002(2) -0.003(2)
C6_6 0.016(3) 0.021(3) 0.011(3) 0.001(2) 0.001(2) -0.002(2)
C7_6 0.024(3) 0.011(2) 0.021(3) -0.0030(19) 0.009(2) 0.0021(19)
C8_6 0.045(4) 0.017(3) 0.025(3) -0.005(2) 0.016(3) 0.002(2)
C9_6 0.024(3) 0.023(3) 0.023(3) -0.003(2) 0.013(2) 0.002(2)
C10_6 0.014(3) 0.025(3) 0.015(3) 0.005(2) 0.001(2) 0.001(2)
C11_6 0.028(3) 0.026(3) 0.024(3) 0.006(2) -0.003(3) 0.004(2)
C12_6 0.021(3) 0.036(3) 0.017(3) 0.005(2) -0.001(2) 0.004(2)
O1_7 0.0243(19) 0.034(2) 0.032(2) 0.0063(17) 0.0030(16) -0.0019(16)
C2_7 0.023(3) 0.031(3) 0.045(4) 0.009(3) 0.005(3) -0.003(2)
C3_7 0.019(3) 0.031(3) 0.035(4) -0.002(3) 0.008(3) -0.007(2)
C4_7 0.037(3) 0.028(3) 0.018(3) -0.003(2) 0.006(3) -0.007(2)
C5_7 0.042(3) 0.026(3) 0.025(3) 0.001(2) 0.001(2) -0.001(2)
B1_10 0.014(2) 0.019(2) 0.007(2) -0.003(2) 0.000(2) 0.0023(19)
C2_10 0.014(2) 0.014(2) 0.007(2) -0.0033(19) 0.0004(19) -0.0022(19)
C3_10 0.014(3) 0.015(3) 0.013(3) 0.000(2) -0.004(2) 0.003(2)
C4_10 0.026(3) 0.013(3) 0.012(3) 0.001(2) 0.002(2) -0.002(2)
C5_10 0.011(3) 0.024(3) 0.013(3) -0.002(2) 0.002(2) -0.007(2)
C6_10 0.010(3) 0.022(3) 0.009(3) -0.003(2) 0.001(2) -0.002(2)
C7_10 0.015(2) 0.015(2) 0.008(2) -0.004(2) 0.0022(19) 0.003(2)
B8_10 0.0121(16) 0.0142(15) 0.0124(16) -0.0027(12) 0.0023(12) -0.0026(12)
C9_10 0.010(2) 0.017(2) 0.009(2) -0.0002(19) -0.0007(19) 0.0047(19)
C10_10 0.015(3) 0.018(3) 0.014(3) 0.000(2) -0.001(2) 0.001(2)
C11_10 0.019(3) 0.015(3) 0.010(3) -0.002(2) -0.001(2) 0.004(2)
C12_10 0.018(3) 0.015(3) 0.015(3) 0.001(2) -0.001(2) -0.007(2)
C13_10 0.012(3) 0.018(3) 0.013(3) -0.001(2) 0.002(2) 0.003(2)
C14_10 0.016(2) 0.018(2) 0.006(2) -0.002(2) 0.000(2) -0.003(2)
C1_20 0.013(2) 0.009(2) 0.011(3) 0.0012(18) -0.0014(19) -0.0028(17)
N2_20 0.007(2) 0.0107(19) 0.014(2) -0.0010(16) 0.0001(17) 0.0006(15)
C3_20 0.015(3) 0.015(2) 0.013(3) -0.003(2) 0.005(2) 0.0042(19)
C4_20 0.010(2) 0.014(2) 0.018(3) -0.002(2) 0.003(2) 0.0008(18)
C5_20 0.015(3) 0.011(2) 0.012(3) -0.0005(19) 0.001(2) -0.0022(19)
C6_20 0.014(3) 0.020(3) 0.012(3) -0.002(2) -0.006(2) 0.0015(19)
C7_20 0.015(2) 0.015(2) 0.015(3) 0.001(2) -0.001(2) 0.0046(19)
C8_20 0.019(3) 0.012(2) 0.019(3) -0.001(2) 0.002(2) 0.002(2)
C9_20 0.021(3) 0.021(3) 0.019(3) 0.000(2) 0.006(2) 0.009(2)
C1_30 0.015(3) 0.016(2) 0.007(3) 0.0023(19) 0.001(2) 0.005(2)
C2_30 0.018(3) 0.017(2) 0.015(3) -0.005(2) 0.002(2) 0.002(2)
C3_30 0.023(3) 0.028(3) 0.011(3) 0.000(2) -0.003(2) -0.003(2)
C4_30 0.027(3) 0.029(3) 0.015(3) -0.001(2) -0.007(2) 0.005(3)
C5_30 0.025(4) 0.019(3) 0.016(3) 0.005(2) 0.004(3) 0.000(2)
C6_30 0.018(3) 0.015(2) 0.013(3) -0.0006(19) 0.001(2) 0.0007(19)
C7_30 0.018(3) 0.021(3) 0.012(3) 0.000(2) 0.001(2) -0.008(2)
C8_30 0.025(3) 0.022(3) 0.022(3) -0.006(2) 0.000(2) -0.005(2)
C9_30 0.016(3) 0.048(4) 0.018(3) -0.002(3) 0.000(2) -0.002(3)
C10_30 0.018(3) 0.017(3) 0.016(3) 0.0003(19) 0.006(2) -0.002(2)
C11_30 0.029(3) 0.016(2) 0.020(3) -0.001(2) 0.009(2) -0.002(2)
C12_30 0.027(3) 0.020(3) 0.021(3) -0.002(2) 0.010(2) -0.003(2)
W1_40 0.01088(12) 0.01480(13) 0.00880(14) -0.00190(10) 0.00014(10) 0.00081(9)
C2_40 0.019(3) 0.014(3) 0.019(3) -0.007(2) 0.009(2) 0.0022(19)
C3_40 0.009(3) 0.029(3) 0.022(3) 0.002(2) 0.001(2) 0.002(2)
C4_40 0.0144(13) 0.0183(13) 0.0115(13) -0.0023(12) -0.0010(12) 0.0009(12)
O5_40 0.021(2) 0.036(2) 0.0125(19) -0.0020(18) -0.0072(15) 0.0090(17)
O6_40 0.0222(19) 0.0221(19) 0.039(2) -0.0168(16) -0.0007(17) -0.0009(15)
O7_40 0.023(2) 0.044(2) 0.016(2) 0.001(2) 0.0076(17) 0.002(2)
W1_4 0.01230(12) 0.01262(12) 0.00837(14) 0.00098(10) 0.00065(10) -0.00050(9)
C2_4 0.022(3) 0.019(3) 0.014(3) 0.004(2) -0.003(2) -0.002(2)
C3_4 0.022(3) 0.022(3) 0.016(3) -0.002(2) -0.006(2) -0.001(2)
C4_4 0.0166(13) 0.0145(13) 0.0096(13) 0.0046(12) 0.0017(12) -0.0006(12)
O5_4 0.023(2) 0.041(2) 0.015(2) -0.003(2) 0.0113(16) -0.0015(19)
O6_4 0.054(3) 0.024(2) 0.038(3) 0.0180(18) -0.011(2) -0.0083(19)
O7_4 0.0201(19) 0.0295(19) 0.016(2) 0.0032(18) 0.0006(15) -0.0004(17)
C1_50 0.011(2) 0.015(2) 0.014(3) 0.003(2) -0.001(2) -0.0027(18)
N2_50 0.012(2) 0.0146(19) 0.010(2) -0.0045(16) 0.0021(17) 0.0019(16)
C3_50 0.014(3) 0.017(2) 0.019(3) -0.003(2) 0.000(2) 0.0059(19)
C4_50 0.017(2) 0.023(3) 0.013(3) -0.007(2) -0.0011(19) 0.0059(19)
C5_50 0.011(2) 0.023(3) 0.014(3) -0.003(2) 0.000(2) 0.004(2)
C6_50 0.015(2) 0.028(3) 0.027(3) -0.011(2) -0.001(2) 0.0079(19)
C7_50 0.028(3) 0.027(3) 0.022(3) 0.001(2) 0.000(2) 0.014(2)
C8_50 0.016(3) 0.025(3) 0.015(3) -0.002(2) 0.003(2) 0.003(2)
C9_50 0.017(3) 0.025(3) 0.018(3) -0.009(2) -0.001(2) 0.002(2)
C1_60 0.015(3) 0.018(2) 0.012(3) -0.001(2) -0.002(2) 0.005(2)
C2_60 0.014(3) 0.016(2) 0.013(3) -0.0007(19) 0.000(2) 0.0021(18)
C3_60 0.025(3) 0.019(2) 0.014(3) -0.002(2) 0.001(2) -0.002(2)
C4_60 0.028(3) 0.017(3) 0.010(3) 0.000(2) 0.001(2) 0.000(2)
C5_60 0.018(3) 0.021(2) 0.012(3) 0.006(2) 0.000(2) 0.002(2)
C6_60 0.017(3) 0.016(2) 0.012(3) -0.001(2) -0.002(2) 0.003(2)
C7_60 0.020(3) 0.020(2) 0.014(3) 0.000(2) 0.002(2) -0.005(2)
C8_60 0.029(3) 0.020(3) 0.015(3) 0.000(2) 0.004(2) -0.001(2)
C9_60 0.021(3) 0.027(3) 0.024(3) -0.001(2) 0.002(2) -0.003(2)
C10_60 0.016(3) 0.021(3) 0.015(3) 0.004(2) -0.004(2) 0.000(2)
C11_60 0.028(3) 0.016(3) 0.021(3) 0.004(2) -0.008(2) -0.007(2)
C12_60 0.020(3) 0.036(3) 0.011(3) 0.001(2) 0.000(2) -0.003(2)
O1_70 0.031(2) 0.029(2) 0.064(3) 0.003(2) 0.015(2) 0.0047(17)
C2_70 0.029(3) 0.023(3) 0.056(4) -0.002(3) 0.006(3) 0.004(2)
C3_70 0.025(4) 0.032(3) 0.052(5) -0.013(3) 0.002(3) 0.002(3)
C4_70 0.041(4) 0.035(4) 0.036(4) -0.009(3) 0.003(3) -0.001(3)
C5_70 0.046(3) 0.029(3) 0.032(3) -0.002(2) 0.014(3) 0.005(2)

loop_
_atom_type_symbol
_atom_type_description
_atom_type_scat_dispersion_real
_atom_type_scat_dispersion_imag
_atom_type_scat_source
C C 0.0033 0.0016 'International Tables Vol C Tables 4.2.6.8 and 6.1.1.4'
H H 0.0000 0.0000 'International Tables Vol C Tables 4.2.6.8 and 6.1.1.4'
B B 0.0013 0.0007 'International Tables Vol C Tables 4.2.6.8 and 6.1.1.4'
W W -0.8490 6.8722 'International Tables Vol C Tables 4.2.6.8 and 6.1.1.4'
N N 0.0061 0.0033 'International Tables Vol C Tables 4.2.6.8 and 6.1.1.4'
O O 0.0106 0.0060 'International Tables Vol C Tables 4.2.6.8 and 6.1.1.4'

loop_
_geom_angle_atom_site_label_1
_geom_angle_atom_site_label_2
_geom_angle_atom_site_label_3
_geom_angle
_geom_angle_site_symmetry_1
_geom_angle_site_symmetry_3
_geom_angle_publ_flag
C2_1 B1_1 C14_1 116.1(6) . . ?
C2_1 B1_1 C1_2 116.7(6) . . ?
C14_1 B1_1 C1_2 127.2(6) . . ?
C2_1 B1_1 W1_4 68.4(4) . . ?
C14_1 B1_1 W1_4 68.5(4) . . ?
C1_2 B1_1 W1_4 134.2(4) . . ?
C7_1 C2_1 C3_1 116.4(5) . . ?
C7_1 C2_1 B1_1 122.4(6) . . ?
C3_1 C2_1 B1_1 121.2(6) . . ?
C7_1 C2_1 W1_4 74.4(4) . . ?
C3_1 C2_1 W1_4 120.1(5) . . ?
B1_1 C2_1 W1_4 75.3(4) . . ?
C4_1 C3_1 C2_1 123.0(6) . . ?
C3_1 C4_1 C5_1 119.9(6) . . ?
C6_1 C5_1 C4_1 119.8(6) . . ?
C5_1 C6_1 C7_1 122.9(6) . . ?
C6_1 C7_1 C2_1 118.0(5) . . ?
C6_1 C7_1 B8_1 122.3(5) . . ?
C2_1 C7_1 B8_1 119.6(5) . . ?
C6_1 C7_1 W1_4 122.1(4) . . ?
C2_1 C7_1 W1_4 71.4(3) . . ?
B8_1 C7_1 W1_4 75.1(4) . . ?
C9_1 B8_1 C7_1 118.7(5) . . ?
C9_1 B8_1 C1_5 117.2(5) . . ?
C7_1 B8_1 C1_5 124.1(5) . . ?
C9_1 B8_1 W1_4 69.0(4) . . ?
C7_1 B8_1 W1_4 69.1(3) . . ?
C1_5 B8_1 W1_4 136.0(4) . . ?
C14_1 C9_1 C10_1 116.7(5) . . ?
C14_1 C9_1 B8_1 121.1(5) . . ?
C10_1 C9_1 B8_1 122.2(5) . . ?
C14_1 C9_1 W1_4 71.8(3) . . ?
C10_1 C9_1 W1_4 122.9(4) . . ?
B8_1 C9_1 W1_4 75.8(4) . . ?
C11_1 C10_1 C9_1 123.4(6) . . ?
C10_1 C11_1 C12_1 119.2(5) . . ?
C13_1 C12_1 C11_1 120.7(6) . . ?
C12_1 C13_1 C14_1 123.0(6) . . ?
C13_1 C14_1 C9_1 117.0(5) . . ?
C13_1 C14_1 B1_1 122.1(5) . . ?
C9_1 C14_1 B1_1 120.9(5) . . ?
C13_1 C14_1 W1_4 122.0(4) . . ?
C9_1 C14_1 W1_4 73.7(3) . . ?
B1_1 C14_1 W1_4 75.1(4) . . ?
N2_2 C1_2 C5_2 109.6(5) . . ?
N2_2 C1_2 B1_1 123.0(5) . . ?
C5_2 C1_2 B1_1 127.3(5) . . ?
C1_2 N2_2 C1_3 127.5(4) . . ?
C1_2 N2_2 C3_2 112.5(4) . . ?
C1_3 N2_2 C3_2 119.8(4) . . ?
C6_2 C3_2 C4_2 114.3(4) . . ?
C6_2 C3_2 C7_2 109.2(4) . . ?
C4_2 C3_2 C7_2 111.8(4) . . ?
C6_2 C3_2 N2_2 112.6(4) . . ?
C4_2 C3_2 N2_2 99.4(4) . . ?
C7_2 C3_2 N2_2 109.2(4) . . ?
C3_2 C4_2 C5_2 106.6(4) . . ?
C1_2 C5_2 C9_2 114.7(5) . . ?
C1_2 C5_2 C8_2 108.4(5) . . ?
C9_2 C5_2 C8_2 107.6(5) . . ?
C1_2 C5_2 C4_2 103.2(5) . . ?
C9_2 C5_2 C4_2 112.7(4) . . ?
C8_2 C5_2 C4_2 110.2(5) . . ?
C2_3 C1_3 C6_3 120.6(5) . . ?
C2_3 C1_3 N2_2 121.8(5) . . ?
C6_3 C1_3 N2_2 117.5(5) . . ?
C3_3 C2_3 C1_3 119.1(5) . . ?
C3_3 C2_3 C7_3 115.7(5) . . ?
C1_3 C2_3 C7_3 125.1(5) . . ?
C4_3 C3_3 C2_3 121.5(5) . . ?
C5_3 C4_3 C3_3 118.5(5) . . ?
C4_3 C5_3 C6_3 122.8(5) . . ?
C5_3 C6_3 C1_3 117.5(5) . . ?
C5_3 C6_3 C10_3 116.0(5) . . ?
C1_3 C6_3 C10_3 126.5(5) . . ?
C2_3 C7_3 C9_3 111.3(4) . . ?
C2_3 C7_3 C8_3 110.0(4) . . ?
C9_3 C7_3 C8_3 109.9(4) . . ?
C6_3 C10_3 C11_3 109.4(4) . . ?
C6_3 C10_3 C12_3 112.9(4) . . ?
C11_3 C10_3 C12_3 107.0(4) . . ?
N2_5 C1_5 C5_5 110.2(5) . . ?
N2_5 C1_5 B8_1 123.9(5) . . ?
C5_5 C1_5 B8_1 125.8(5) . . ?
C1_5 N2_5 C1_6 125.8(4) . . ?
C1_5 N2_5 C3_5 111.8(4) . . ?
C1_6 N2_5 C3_5 122.4(4) . . ?
C4_5 C3_5 C6_5 112.9(5) . . ?
C4_5 C3_5 C7_5 112.7(5) . . ?
C6_5 C3_5 C7_5 108.4(5) . . ?
C4_5 C3_5 N2_5 101.0(4) . . ?
C6_5 C3_5 N2_5 108.4(4) . . ?
C7_5 C3_5 N2_5 113.2(4) . . ?
C3_5 C4_5 C5_5 106.6(4) . . ?
C1_5 C5_5 C8_5 107.4(4) . . ?
C1_5 C5_5 C9_5 114.8(5) . . ?
C8_5 C5_5 C9_5 109.0(5) . . ?
C1_5 C5_5 C4_5 103.3(4) . . ?
C8_5 C5_5 C4_5 108.9(5) . . ?
C9_5 C5_5 C4_5 113.0(5) . . ?
C6_6 C1_6 C2_6 121.2(5) . . ?
C6_6 C1_6 N2_5 121.5(5) . . ?
C2_6 C1_6 N2_5 117.2(5) . . ?
C3_6 C2_6 C1_6 117.0(5) . . ?
C3_6 C2_6 C7_6 116.8(5) . . ?
C1_6 C2_6 C7_6 126.2(5) . . ?
C4_6 C3_6 C2_6 122.9(6) . . ?
C5_6 C4_6 C3_6 118.9(6) . . ?
C4_6 C5_6 C6_6 122.3(6) . . ?
C5_6 C6_6 C1_6 117.7(5) . . ?
C5_6 C6_6 C10_6 116.8(5) . . ?
C1_6 C6_6 C10_6 125.6(5) . . ?
C2_6 C7_6 C9_6 111.3(5) . . ?
C2_6 C7_6 C8_6 110.9(5) . . ?
C9_6 C7_6 C8_6 107.9(4) . . ?
C6_6 C10_6 C12_6 112.0(5) . . ?
C6_6 C10_6 C11_6 110.3(5) . . ?
C12_6 C10_6 C11_6 108.4(5) . . ?
C2_7 O1_7 C5_7 109.0(4) . . ?
O1_7 C2_7 C3_7 107.4(5) . . ?
C2_7 C3_7 C4_7 101.6(5) . . ?
C3_7 C4_7 C5_7 101.7(5) . . ?
O1_7 C5_7 C4_7 105.1(4) . . ?
C14_10 B1_10 C2_10 118.4(6) . . ?
C14_10 B1_10 C1_20 124.7(6) . . ?
C2_10 B1_10 C1_20 116.9(5) . . ?
C14_10 B1_10 W1_40 68.1(4) . . ?
C2_10 B1_10 W1_40 69.4(4) . . ?
C1_20 B1_10 W1_40 136.1(4) . . ?
C3_10 C2_10 C7_10 118.0(6) . . ?
C3_10 C2_10 B1_10 122.3(6) . . ?
C7_10 C2_10 B1_10 119.7(5) . . ?
C3_10 C2_10 W1_40 122.3(4) . . ?
C7_10 C2_10 W1_40 72.2(3) . . ?
B1_10 C2_10 W1_40 74.9(4) . . ?
C4_10 C3_10 C2_10 123.2(6) . . ?
C3_10 C4_10 C5_10 119.5(6) . . ?
C6_10 C5_10 C4_10 119.6(6) . . ?
C5_10 C6_10 C7_10 124.0(6) . . ?
C6_10 C7_10 C2_10 115.7(6) . . ?
C6_10 C7_10 B8_10 123.3(6) . . ?
C2_10 C7_10 B8_10 120.9(6) . . ?
C6_10 C7_10 W1_40 121.5(4) . . ?
C2_10 C7_10 W1_40 73.5(3) . . ?
B8_10 C7_10 W1_40 74.2(4) . . ?
C7_10 B8_10 C9_10 119.1(6) . . ?
C7_10 B8_10 C1_50 124.9(6) . . ?
C9_10 B8_10 C1_50 116.0(6) . . ?
C7_10 B8_10 W1_40 70.6(4) . . ?
C9_10 B8_10 W1_40 68.5(4) . . ?
C1_50 B8_10 W1_40 134.2(5) . . ?
C10_10 C9_10 C14_10 116.6(5) . . ?
C10_10 C9_10 B8_10 123.3(6) . . ?
C14_10 C9_10 B8_10 120.0(6) . . ?
C10_10 C9_10 W1_40 122.6(5) . . ?
C14_10 C9_10 W1_40 73.3(3) . . ?
B8_10 C9_10 W1_40 75.4(4) . . ?
C11_10 C10_10 C9_10 123.5(6) . . ?
C10_10 C11_10 C12_10 119.6(6) . . ?
C13_10 C12_10 C11_10 119.9(6) . . ?
C12_10 C13_10 C14_10 123.5(6) . . ?
C13_10 C14_10 C9_10 116.9(5) . . ?
C13_10 C14_10 B1_10 122.6(5) . . ?
C9_10 C14_10 B1_10 120.5(5) . . ?
C13_10 C14_10 W1_40 123.7(4) . . ?
C9_10 C14_10 W1_40 71.6(4) . . ?
B1_10 C14_10 W1_40 76.6(4) . . ?
N2_20 C1_20 C5_20 110.0(5) . . ?
N2_20 C1_20 B1_10 124.7(5) . . ?
C5_20 C1_20 B1_10 125.3(5) . . ?
C1_20 N2_20 C1_30 127.3(4) . . ?
C1_20 N2_20 C3_20 112.4(4) . . ?
C1_30 N2_20 C3_20 120.3(4) . . ?
C9_20 C3_20 C4_20 113.2(5) . . ?
C9_20 C3_20 C8_20 109.2(5) . . ?
C4_20 C3_20 C8_20 112.8(5) . . ?
C9_20 C3_20 N2_20 113.1(4) . . ?
C4_20 C3_20 N2_20 100.1(4) . . ?
C8_20 C3_20 N2_20 108.1(4) . . ?
C3_20 C4_20 C5_20 106.8(4) . . ?
C4_20 C5_20 C1_20 103.7(5) . . ?
C4_20 C5_20 C7_20 112.5(5) . . ?
C1_20 C5_20 C7_20 113.4(5) . . ?
C4_20 C5_20 C6_20 110.3(5) . . ?
C1_20 C5_20 C6_20 108.4(5) . . ?
C7_20 C5_20 C6_20 108.3(5) . . ?
C2_30 C1_30 C6_30 120.7(5) . . ?
C2_30 C1_30 N2_20 121.8(5) . . ?
C6_30 C1_30 N2_20 117.4(5) . . ?
C1_30 C2_30 C3_30 118.1(5) . . ?
C1_30 C2_30 C7_30 125.6(5) . . ?
C3_30 C2_30 C7_30 116.3(5) . . ?
C4_30 C3_30 C2_30 122.2(5) . . ?
C5_30 C4_30 C3_30 119.0(6) . . ?
C4_30 C5_30 C6_30 122.4(5) . . ?
C5_30 C6_30 C1_30 117.6(5) . . ?
C5_30 C6_30 C10_30 116.4(5) . . ?
C1_30 C6_30 C10_30 126.0(5) . . ?
C2_30 C7_30 C9_30 111.6(5) . . ?
C2_30 C7_30 C8_30 110.5(5) . . ?
C9_30 C7_30 C8_30 109.4(5) . . ?
C6_30 C10_30 C11_30 110.8(4) . . ?
C6_30 C10_30 C12_30 110.6(5) . . ?
C11_30 C10_30 C12_30 107.7(4) . . ?
C3_40 W1_40 C4_40 87.1(2) . . ?
C3_40 W1_40 C2_40 82.5(2) . . ?
C4_40 W1_40 C2_40 85.9(2) . . ?
C3_40 W1_40 C9_10 88.1(2) . . ?
C4_40 W1_40 C9_10 124.5(2) . . ?
C2_40 W1_40 C9_10 147.8(2) . . ?
C3_40 W1_40 C14_10 94.8(2) . . ?
C4_40 W1_40 C14_10 159.1(2) . . ?
C2_40 W1_40 C14_10 115.0(2) . . ?
C9_10 W1_40 C14_10 35.08(19) . . ?
C3_40 W1_40 C7_10 145.6(2) . . ?
C4_40 W1_40 C7_10 91.0(2) . . ?
C2_40 W1_40 C7_10 131.7(2) . . ?
C9_10 W1_40 C7_10 64.9(2) . . ?
C14_10 W1_40 C7_10 75.6(2) . . ?
C3_40 W1_40 C2_10 159.6(2) . . ?
C4_40 W1_40 C2_10 112.3(2) . . ?
C2_40 W1_40 C2_10 104.42(19) . . ?
C9_10 W1_40 C2_10 75.80(19) . . ?
C14_10 W1_40 C2_10 64.8(2) . . ?
C7_10 W1_40 C2_10 34.39(19) . . ?
C3_40 W1_40 B8_10 111.0(2) . . ?
C4_40 W1_40 B8_10 96.6(2) . . ?
C2_40 W1_40 B8_10 166.4(2) . . ?
C9_10 W1_40 B8_10 36.2(2) . . ?
C14_10 W1_40 B8_10 63.2(2) . . ?
C7_10 W1_40 B8_10 35.2(2) . . ?
C2_10 W1_40 B8_10 62.2(2) . . ?
C3_40 W1_40 B1_10 125.0(2) . . ?
C4_40 W1_40 B1_10 147.9(2) . . ?
C2_40 W1_40 B1_10 98.2(2) . . ?
C9_10 W1_40 B1_10 62.7(2) . . ?
C14_10 W1_40 B1_10 35.3(2) . . ?
C7_10 W1_40 B1_10 62.4(2) . . ?
C2_10 W1_40 B1_10 35.8(2) . . ?
B8_10 W1_40 B1_10 72.6(2) . . ?
O5_40 C2_40 W1_40 174.9(4) . . ?
O6_40 C3_40 W1_40 179.7(6) . . ?
O7_40 C4_40 W1_40 178.3(5) . . ?
C4_4 W1_4 C3_4 82.7(2) . . ?
C4_4 W1_4 C2_4 87.3(2) . . ?
C3_4 W1_4 C2_4 86.6(2) . . ?
C4_4 W1_4 C2_1 136.6(2) . . ?
C3_4 W1_4 C2_1 88.8(2) . . ?
C2_4 W1_4 C2_1 134.8(2) . . ?
C4_4 W1_4 C14_1 139.7(2) . . ?
C3_4 W1_4 C14_1 137.0(2) . . ?
C2_4 W1_4 C14_1 88.5(2) . . ?
C2_1 W1_4 C14_1 65.4(2) . . ?
C4_4 W1_4 C9_1 109.0(2) . . ?
C3_4 W1_4 C9_1 164.2(2) . . ?
C2_4 W1_4 C9_1 104.1(2) . . ?
C2_1 W1_4 C9_1 75.4(2) . . ?
C14_1 W1_4 C9_1 34.48(18) . . ?
C4_4 W1_4 C7_1 106.8(2) . . ?
C3_4 W1_4 C7_1 102.4(2) . . ?
C2_4 W1_4 C7_1 164.0(2) . . ?
C2_1 W1_4 C7_1 34.24(19) . . ?
C14_1 W1_4 C7_1 75.9(2) . . ?
C9_1 W1_4 C7_1 64.6(2) . . ?
C4_4 W1_4 B1_1 168.9(2) . . ?
C3_4 W1_4 B1_1 103.6(2) . . ?
C2_4 W1_4 B1_1 102.0(2) . . ?
C2_1 W1_4 B1_1 36.3(2) . . ?
C14_1 W1_4 B1_1 36.4(2) . . ?
C9_1 W1_4 B1_1 63.2(2) . . ?
C7_1 W1_4 B1_1 63.2(2) . . ?
C4_4 W1_4 B8_1 95.8(2) . . ?
C3_4 W1_4 B8_1 135.8(2) . . ?
C2_4 W1_4 B8_1 137.5(2) . . ?
C2_1 W1_4 B8_1 62.3(2) . . ?
C14_1 W1_4 B8_1 62.4(2) . . ?
C9_1 W1_4 B8_1 35.17(19) . . ?
C7_1 W1_4 B8_1 35.7(2) . . ?
B1_1 W1_4 B8_1 73.3(2) . . ?
O5_4 C2_4 W1_4 178.4(5) . . ?
O6_4 C3_4 W1_4 178.5(5) . . ?
O7_4 C4_4 W1_4 175.0(5) . . ?
N2_50 C1_50 C5_50 109.0(5) . . ?
N2_50 C1_50 B8_10 125.3(5) . . ?
C5_50 C1_50 B8_10 125.7(5) . . ?
C1_50 N2_50 C1_60 127.6(4) . . ?
C1_50 N2_50 C3_50 113.9(4) . . ?
C1_60 N2_50 C3_50 118.4(4) . . ?
C6_50 C3_50 C7_50 108.5(4) . . ?
C6_50 C3_50 C4_50 113.0(4) . . ?
C7_50 C3_50 C4_50 111.8(4) . . ?
C6_50 C3_50 N2_50 113.4(4) . . ?
C7_50 C3_50 N2_50 109.1(4) . . ?
C4_50 C3_50 N2_50 101.0(4) . . ?
C5_50 C4_50 C3_50 107.7(4) . . ?
C4_50 C5_50 C9_50 111.4(5) . . ?
C4_50 C5_50 C1_50 103.0(5) . . ?
C9_50 C5_50 C1_50 118.0(5) . . ?
C4_50 C5_50 C8_50 112.7(5) . . ?
C9_50 C5_50 C8_50 107.3(5) . . ?
C1_50 C5_50 C8_50 104.4(5) . . ?
C6_60 C1_60 C2_60 121.1(5) . . ?
C6_60 C1_60 N2_50 119.3(5) . . ?
C2_60 C1_60 N2_50 119.4(5) . . ?
C3_60 C2_60 C1_60 117.1(5) . . ?
C3_60 C2_60 C7_60 115.0(4) . . ?
C1_60 C2_60 C7_60 127.7(5) . . ?
C4_60 C3_60 C2_60 122.3(5) . . ?
C5_60 C4_60 C3_60 119.7(5) . . ?
C4_60 C5_60 C6_60 121.1(5) . . ?
C1_60 C6_60 C5_60 118.4(5) . . ?
C1_60 C6_60 C10_60 126.4(5) . . ?
C5_60 C6_60 C10_60 115.1(5) . . ?
C2_60 C7_60 C8_60 109.3(4) . . ?
C2_60 C7_60 C9_60 113.6(4) . . ?
C8_60 C7_60 C9_60 107.6(4) . . ?
C6_60 C10_60 C11_60 112.6(4) . . ?
C6_60 C10_60 C12_60 110.5(4) . . ?
C11_60 C10_60 C12_60 108.9(4) . . ?
C5_70 O1_70 C2_70 108.6(4) . . ?
O1_70 C2_70 C3_70 108.0(5) . . ?
C2_70 C3_70 C4_70 101.5(5) . . ?
C5_70 C4_70 C3_70 101.4(5) . . ?
O1_70 C5_70 C4_70 105.4(5) . . ?

loop_
_geom_bond_atom_site_label_1
_geom_bond_atom_site_label_2
_geom_bond_distance
_geom_bond_site_symmetry_2
_geom_bond_publ_flag
B1_1 C2_1 1.547(10) . ?
B1_1 C14_1 1.554(10) . ?
B1_1 C1_2 1.605(9) . ?
B1_1 W1_4 2.531(8) . ?
C2_1 C7_1 1.444(8) . ?
C2_1 C3_1 1.458(9) . ?
C2_1 W1_4 2.432(6) . ?
C3_1 C4_1 1.358(9) . ?
C4_1 C5_1 1.417(9) . ?
C5_1 C6_1 1.358(9) . ?
C6_1 C7_1 1.441(8) . ?
C7_1 B8_1 1.545(9) . ?
C7_1 W1_4 2.471(6) . ?
B8_1 C9_1 1.518(9) . ?
B8_1 C1_5 1.633(9) . ?
B8_1 W1_4 2.555(8) . ?
C9_1 C14_1 1.452(8) . ?
C9_1 C10_1 1.467(8) . ?
C9_1 W1_4 2.461(6) . ?
C10_1 C11_1 1.351(9) . ?
C11_1 C12_1 1.413(9) . ?
C12_1 C13_1 1.359(9) . ?
C13_1 C14_1 1.446(8) . ?
C14_1 W1_4 2.437(6) . ?
C1_2 N2_2 1.313(7) . ?
C1_2 C5_2 1.532(8) . ?
N2_2 C1_3 1.470(7) . ?
N2_2 C3_2 1.562(6) . ?
C3_2 C6_2 1.496(7) . ?
C3_2 C4_2 1.511(7) . ?
C3_2 C7_2 1.548(6) . ?
C4_2 C5_2 1.545(7) . ?
C5_2 C9_2 1.536(7) . ?
C5_2 C8_2 1.536(9) . ?
C1_3 C2_3 1.395(7) . ?
C1_3 C6_3 1.419(7) . ?
C2_3 C3_3 1.394(7) . ?
C2_3 C7_3 1.525(7) . ?
C3_3 C4_3 1.386(7) . ?
C4_3 C5_3 1.378(8) . ?
C5_3 C6_3 1.395(7) . ?
C6_3 C10_3 1.530(7) . ?
C7_3 C9_3 1.529(7) . ?
C7_3 C8_3 1.548(7) . ?
C10_3 C11_3 1.540(7) . ?
C10_3 C12_3 1.548(7) . ?
C1_5 N2_5 1.320(7) . ?
C1_5 C5_5 1.529(7) . ?
N2_5 C1_6 1.481(7) . ?
N2_5 C3_5 1.545(7) . ?
C3_5 C4_5 1.509(7) . ?
C3_5 C6_5 1.533(8) . ?
C3_5 C7_5 1.534(8) . ?
C4_5 C5_5 1.546(8) . ?
C5_5 C8_5 1.535(7) . ?
C5_5 C9_5 1.535(8) . ?
C1_6 C6_6 1.408(7) . ?
C1_6 C2_6 1.424(8) . ?
C2_6 C3_6 1.390(8) . ?
C2_6 C7_6 1.525(8) . ?
C3_6 C4_6 1.376(9) . ?
C4_6 C5_6 1.376(9) . ?
C5_6 C6_6 1.396(8) . ?
C6_6 C10_6 1.509(8) . ?
C7_6 C9_6 1.538(7) . ?
C7_6 C8_6 1.543(7) . ?
C10_6 C12_6 1.531(8) . ?
C10_6 C11_6 1.549(9) . ?
O1_7 C2_7 1.432(6) . ?
O1_7 C5_7 1.433(6) . ?
C2_7 C3_7 1.514(7) . ?
C3_7 C4_7 1.518(8) . ?
C4_7 C5_7 1.519(8) . ?
B1_10 C14_10 1.519(10) . ?
B1_10 C2_10 1.549(9) . ?
B1_10 C1_20 1.621(9) . ?
B1_10 W1_40 2.559(8) . ?
C2_10 C3_10 1.430(9) . ?
C2_10 C7_10 1.461(8) . ?
C2_10 W1_40 2.480(6) . ?
C3_10 C4_10 1.367(9) . ?
C4_10 C5_10 1.418(9) . ?
C5_10 C6_10 1.356(9) . ?
C6_10 C7_10 1.450(9) . ?
C7_10 B8_10 1.504(10) . ?
C7_10 W1_40 2.463(6) . ?
B8_10 C9_10 1.534(9) . ?
B8_10 C1_50 1.630(9) . ?
B8_10 W1_40 2.513(8) . ?
C9_10 C10_10 1.456(9) . ?
C9_10 C14_10 1.464(8) . ?
C9_10 W1_40 2.416(6) . ?
C10_10 C11_10 1.351(9) . ?
C11_10 C12_10 1.430(9) . ?
C12_10 C13_10 1.352(9) . ?
C13_10 C14_10 1.447(9) . ?
C14_10 W1_40 2.440(7) . ?
C1_20 N2_20 1.301(8) . ?
C1_20 C5_20 1.536(7) . ?
N2_20 C1_30 1.488(6) . ?
N2_20 C3_20 1.571(7) . ?
C3_20 C9_20 1.509(8) . ?
C3_20 C4_20 1.510(7) . ?
C3_20 C8_20 1.533(8) . ?
C4_20 C5_20 1.533(8) . ?
C5_20 C7_20 1.539(8) . ?
C5_20 C6_20 1.540(7) . ?
C1_30 C2_30 1.398(7) . ?
C1_30 C6_30 1.422(8) . ?
C2_30 C3_30 1.399(8) . ?
C2_30 C7_30 1.521(8) . ?
C3_30 C4_30 1.373(9) . ?
C4_30 C5_30 1.370(8) . ?
C5_30 C6_30 1.393(8) . ?
C6_30 C10_30 1.528(7) . ?
C7_30 C9_30 1.525(8) . ?
C7_30 C8_30 1.537(9) . ?
C10_30 C11_30 1.534(7) . ?
C10_30 C12_30 1.547(7) . ?
W1_40 C3_40 1.936(6) . ?
W1_40 C4_40 1.947(6) . ?
W1_40 C2_40 1.956(6) . ?
C2_40 O5_40 1.168(7) . ?
C3_40 O6_40 1.166(7) . ?
C4_40 O7_40 1.178(7) . ?
W1_4 C4_4 1.922(5) . ?
W1_4 C3_4 1.925(6) . ?
W1_4 C2_4 1.932(6) . ?
C2_4 O5_4 1.174(7) . ?
C3_4 O6_4 1.180(7) . ?
C4_4 O7_4 1.194(6) . ?
C1_50 N2_50 1.311(7) . ?
C1_50 C5_50 1.542(8) . ?
N2_50 C1_60 1.487(7) . ?
N2_50 C3_50 1.555(6) . ?
C3_50 C6_50 1.521(7) . ?
C3_50 C7_50 1.523(7) . ?
C3_50 C4_50 1.525(7) . ?
C4_50 C5_50 1.521(7) . ?
C5_50 C9_50 1.530(7) . ?
C5_50 C8_50 1.560(9) . ?
C1_60 C6_60 1.398(7) . ?
C1_60 C2_60 1.416(7) . ?
C2_60 C3_60 1.401(7) . ?
C2_60 C7_60 1.531(7) . ?
C3_60 C4_60 1.375(8) . ?
C4_60 C5_60 1.367(7) . ?
C5_60 C6_60 1.409(8) . ?
C6_60 C10_60 1.527(7) . ?
C7_60 C8_60 1.542(8) . ?
C7_60 C9_60 1.548(7) . ?
C10_60 C11_60 1.532(7) . ?
C10_60 C12_60 1.541(7) . ?
O1_70 C5_70 1.428(7) . ?
O1_70 C2_70 1.436(6) . ?
C2_70 C3_70 1.517(8) . ?
C3_70 C4_70 1.544(9) . ?
C4_70 C5_70 1.507(9) . ?

loop_
_geom_torsion_atom_site_label_1
_geom_torsion_atom_site_label_2
_geom_torsion_atom_site_label_3
_geom_torsion_atom_site_label_4
_geom_torsion
_geom_torsion_site_symmetry_1
_geom_torsion_site_symmetry_2
_geom_torsion_site_symmetry_3
_geom_torsion_site_symmetry_4
_geom_torsion_publ_flag
C14_1 B1_1 C2_1 C7_1 9.6(9) . . . . ?
C1_2 B1_1 C2_1 C7_1 -169.9(6) . . . . ?
W1_4 B1_1 C2_1 C7_1 60.3(6) . . . . ?
C14_1 B1_1 C2_1 C3_1 -167.3(6) . . . . ?
C1_2 B1_1 C2_1 C3_1 13.2(9) . . . . ?
W1_4 B1_1 C2_1 C3_1 -116.6(6) . . . . ?
C14_1 B1_1 C2_1 W1_4 -50.7(5) . . . . ?
C1_2 B1_1 C2_1 W1_4 129.8(5) . . . . ?
C7_1 C2_1 C3_1 C4_1 2.9(10) . . . . ?
B1_1 C2_1 C3_1 C4_1 179.9(6) . . . . ?
W1_4 C2_1 C3_1 C4_1 89.4(7) . . . . ?
C2_1 C3_1 C4_1 C5_1 -2.6(11) . . . . ?
C3_1 C4_1 C5_1 C6_1 0.2(11) . . . . ?
C4_1 C5_1 C6_1 C7_1 1.7(11) . . . . ?
C5_1 C6_1 C7_1 C2_1 -1.3(10) . . . . ?
C5_1 C6_1 C7_1 B8_1 -178.1(7) . . . . ?
C5_1 C6_1 C7_1 W1_4 -85.9(8) . . . . ?
C3_1 C2_1 C7_1 C6_1 -0.9(9) . . . . ?
B1_1 C2_1 C7_1 C6_1 -177.9(6) . . . . ?
W1_4 C2_1 C7_1 C6_1 -117.2(6) . . . . ?
C3_1 C2_1 C7_1 B8_1 176.0(6) . . . . ?
B1_1 C2_1 C7_1 B8_1 -1.0(9) . . . . ?
W1_4 C2_1 C7_1 B8_1 59.8(5) . . . . ?
C3_1 C2_1 C7_1 W1_4 116.2(6) . . . . ?
B1_1 C2_1 C7_1 W1_4 -60.8(6) . . . . ?
C6_1 C7_1 B8_1 C9_1 168.7(6) . . . . ?
C2_1 C7_1 B8_1 C9_1 -8.1(9) . . . . ?
W1_4 C7_1 B8_1 C9_1 49.8(6) . . . . ?
C6_1 C7_1 B8_1 C1_5 -13.3(10) . . . . ?
C2_1 C7_1 B8_1 C1_5 169.9(6) . . . . ?
W1_4 C7_1 B8_1 C1_5 -132.2(6) . . . . ?
C6_1 C7_1 B8_1 W1_4 118.9(6) . . . . ?
C2_1 C7_1 B8_1 W1_4 -57.9(5) . . . . ?
C7_1 B8_1 C9_1 C14_1 8.2(9) . . . . ?
C1_5 B8_1 C9_1 C14_1 -169.9(5) . . . . ?
W1_4 B8_1 C9_1 C14_1 58.1(5) . . . . ?
C7_1 B8_1 C9_1 C10_1 -170.1(6) . . . . ?
C1_5 B8_1 C9_1 C10_1 11.8(9) . . . . ?
W1_4 B8_1 C9_1 C10_1 -120.2(6) . . . . ?
C7_1 B8_1 C9_1 W1_4 -49.9(5) . . . . ?
C1_5 B8_1 C9_1 W1_4 132.0(5) . . . . ?
C14_1 C9_1 C10_1 C11_1 0.2(9) . . . . ?
B8_1 C9_1 C10_1 C11_1 178.6(6) . . . . ?
W1_4 C9_1 C10_1 C11_1 85.0(7) . . . . ?
C9_1 C10_1 C11_1 C12_1 -1.1(10) . . . . ?
C10_1 C11_1 C12_1 C13_1 1.5(10) . . . . ?
C11_1 C12_1 C13_1 C14_1 -1.0(10) . . . . ?
C12_1 C13_1 C14_1 C9_1 0.0(10) . . . . ?
C12_1 C13_1 C14_1 B1_1 -178.8(7) . . . . ?
C12_1 C13_1 C14_1 W1_4 -86.9(7) . . . . ?
C10_1 C9_1 C14_1 C13_1 0.4(8) . . . . ?
B8_1 C9_1 C14_1 C13_1 -178.1(6) . . . . ?
W1_4 C9_1 C14_1 C13_1 -118.0(6) . . . . ?
C10_1 C9_1 C14_1 B1_1 179.2(6) . . . . ?
B8_1 C9_1 C14_1 B1_1 0.8(9) . . . . ?
W1_4 C9_1 C14_1 B1_1 60.8(5) . . . . ?
C10_1 C9_1 C14_1 W1_4 118.4(5) . . . . ?
B8_1 C9_1 C14_1 W1_4 -60.0(6) . . . . ?
C2_1 B1_1 C14_1 C13_1 169.3(6) . . . . ?
C1_2 B1_1 C14_1 C13_1 -11.2(10) . . . . ?
W1_4 B1_1 C14_1 C13_1 118.7(6) . . . . ?
C2_1 B1_1 C14_1 C9_1 -9.4(9) . . . . ?
C1_2 B1_1 C14_1 C9_1 170.0(6) . . . . ?
W1_4 B1_1 C14_1 C9_1 -60.1(5) . . . . ?
C2_1 B1_1 C14_1 W1_4 50.7(5) . . . . ?
C1_2 B1_1 C14_1 W1_4 -129.9(7) . . . . ?
C2_1 B1_1 C1_2 N2_2 80.4(8) . . . . ?
C14_1 B1_1 C1_2 N2_2 -99.0(8) . . . . ?
W1_4 B1_1 C1_2 N2_2 165.5(5) . . . . ?
C2_1 B1_1 C1_2 C5_2 -94.9(8) . . . . ?
C14_1 B1_1 C1_2 C5_2 85.6(8) . . . . ?
W1_4 B1_1 C1_2 C5_2 -9.8(10) . . . . ?
C5_2 C1_2 N2_2 C1_3 -161.2(5) . . . . ?
B1_1 C1_2 N2_2 C1_3 22.8(9) . . . . ?
C5_2 C1_2 N2_2 C3_2 14.0(6) . . . . ?
B1_1 C1_2 N2_2 C3_2 -162.1(5) . . . . ?
C1_2 N2_2 C3_2 C6_2 -148.5(5) . . . . ?
C1_3 N2_2 C3_2 C6_2 27.1(6) . . . . ?
C1_2 N2_2 C3_2 C4_2 -27.1(5) . . . . ?
C1_3 N2_2 C3_2 C4_2 148.5(4) . . . . ?
C1_2 N2_2 C3_2 C7_2 90.0(5) . . . . ?
C1_3 N2_2 C3_2 C7_2 -94.4(5) . . . . ?
C6_2 C3_2 C4_2 C5_2 148.5(4) . . . . ?
C7_2 C3_2 C4_2 C5_2 -86.8(5) . . . . ?
N2_2 C3_2 C4_2 C5_2 28.3(5) . . . . ?
N2_2 C1_2 C5_2 C9_2 -117.9(5) . . . . ?
B1_1 C1_2 C5_2 C9_2 58.0(8) . . . . ?
N2_2 C1_2 C5_2 C8_2 121.9(5) . . . . ?
B1_1 C1_2 C5_2 C8_2 -62.3(8) . . . . ?
N2_2 C1_2 C5_2 C4_2 5.0(6) . . . . ?
B1_1 C1_2 C5_2 C4_2 -179.1(6) . . . . ?
C3_2 C4_2 C5_2 C1_2 -22.2(5) . . . . ?
C3_2 C4_2 C5_2 C9_2 102.1(5) . . . . ?
C3_2 C4_2 C5_2 C8_2 -137.7(5) . . . . ?
C1_2 N2_2 C1_3 C2_3 -97.3(7) . . . . ?
C3_2 N2_2 C1_3 C2_3 87.8(6) . . . . ?
C1_2 N2_2 C1_3 C6_3 87.5(6) . . . . ?
C3_2 N2_2 C1_3 C6_3 -87.4(6) . . . . ?
C6_3 C1_3 C2_3 C3_3 -1.1(7) . . . . ?
N2_2 C1_3 C2_3 C3_3 -176.2(4) . . . . ?
C6_3 C1_3 C2_3 C7_3 178.0(5) . . . . ?
N2_2 C1_3 C2_3 C7_3 2.9(7) . . . . ?
C1_3 C2_3 C3_3 C4_3 1.5(8) . . . . ?
C7_3 C2_3 C3_3 C4_3 -177.7(5) . . . . ?
C2_3 C3_3 C4_3 C5_3 -1.0(8) . . . . ?
C3_3 C4_3 C5_3 C6_3 0.1(8) . . . . ?
C4_3 C5_3 C6_3 C1_3 0.3(8) . . . . ?
C4_3 C5_3 C6_3 C10_3 -178.9(5) . . . . ?
C2_3 C1_3 C6_3 C5_3 0.2(7) . . . . ?
N2_2 C1_3 C6_3 C5_3 175.5(4) . . . . ?
C2_3 C1_3 C6_3 C10_3 179.3(5) . . . . ?
N2_2 C1_3 C6_3 C10_3 -5.4(7) . . . . ?
C3_3 C2_3 C7_3 C9_3 -57.9(6) . . . . ?
C1_3 C2_3 C7_3 C9_3 123.0(5) . . . . ?
C3_3 C2_3 C7_3 C8_3 64.2(6) . . . . ?
C1_3 C2_3 C7_3 C8_3 -114.9(6) . . . . ?
C5_3 C6_3 C10_3 C11_3 60.4(6) . . . . ?
C1_3 C6_3 C10_3 C11_3 -118.7(5) . . . . ?
C5_3 C6_3 C10_3 C12_3 -58.7(6) . . . . ?
C1_3 C6_3 C10_3 C12_3 122.2(5) . . . . ?
C9_1 B8_1 C1_5 N2_5 87.7(8) . . . . ?
C7_1 B8_1 C1_5 N2_5 -90.2(7) . . . . ?
W1_4 B8_1 C1_5 N2_5 175.1(4) . . . . ?
C9_1 B8_1 C1_5 C5_5 -88.8(7) . . . . ?
C7_1 B8_1 C1_5 C5_5 93.2(8) . . . . ?
W1_4 B8_1 C1_5 C5_5 -1.5(9) . . . . ?
C5_5 C1_5 N2_5 C1_6 -166.3(5) . . . . ?
B8_1 C1_5 N2_5 C1_6 16.7(8) . . . . ?
C5_5 C1_5 N2_5 C3_5 14.6(6) . . . . ?
B8_1 C1_5 N2_5 C3_5 -162.5(5) . . . . ?
C1_5 N2_5 C3_5 C4_5 -25.5(6) . . . . ?
C1_6 N2_5 C3_5 C4_5 155.3(5) . . . . ?
C1_5 N2_5 C3_5 C6_5 93.4(5) . . . . ?
C1_6 N2_5 C3_5 C6_5 -85.8(6) . . . . ?
C1_5 N2_5 C3_5 C7_5 -146.3(5) . . . . ?
C1_6 N2_5 C3_5 C7_5 34.6(7) . . . . ?
C6_5 C3_5 C4_5 C5_5 -90.1(5) . . . . ?
C7_5 C3_5 C4_5 C5_5 146.5(5) . . . . ?
N2_5 C3_5 C4_5 C5_5 25.4(5) . . . . ?
N2_5 C1_5 C5_5 C8_5 117.6(5) . . . . ?
B8_1 C1_5 C5_5 C8_5 -65.5(7) . . . . ?
N2_5 C1_5 C5_5 C9_5 -121.0(5) . . . . ?
B8_1 C1_5 C5_5 C9_5 56.0(7) . . . . ?
N2_5 C1_5 C5_5 C4_5 2.5(6) . . . . ?
B8_1 C1_5 C5_5 C4_5 179.5(5) . . . . ?
C3_5 C4_5 C5_5 C1_5 -18.5(6) . . . . ?
C3_5 C4_5 C5_5 C8_5 -132.5(5) . . . . ?
C3_5 C4_5 C5_5 C9_5 106.2(5) . . . . ?
C1_5 N2_5 C1_6 C6_6 -88.0(7) . . . . ?
C3_5 N2_5 C1_6 C6_6 91.1(6) . . . . ?
C1_5 N2_5 C1_6 C2_6 94.1(6) . . . . ?
C3_5 N2_5 C1_6 C2_6 -86.8(6) . . . . ?
C6_6 C1_6 C2_6 C3_6 0.8(8) . . . . ?
N2_5 C1_6 C2_6 C3_6 178.7(4) . . . . ?
C6_6 C1_6 C2_6 C7_6 -178.1(5) . . . . ?
N2_5 C1_6 C2_6 C7_6 -0.2(8) . . . . ?
C1_6 C2_6 C3_6 C4_6 0.2(8) . . . . ?
C7_6 C2_6 C3_6 C4_6 179.2(5) . . . . ?
C2_6 C3_6 C4_6 C5_6 -1.1(9) . . . . ?
C3_6 C4_6 C5_6 C6_6 1.0(9) . . . . ?
C4_6 C5_6 C6_6 C1_6 0.0(9) . . . . ?
C4_6 C5_6 C6_6 C10_6 -178.8(5) . . . . ?
C2_6 C1_6 C6_6 C5_6 -0.9(8) . . . . ?
N2_5 C1_6 C6_6 C5_6 -178.7(5) . . . . ?
C2_6 C1_6 C6_6 C10_6 177.8(5) . . . . ?
N2_5 C1_6 C6_6 C10_6 0.0(8) . . . . ?
C3_6 C2_6 C7_6 C9_6 -60.5(6) . . . . ?
C1_6 C2_6 C7_6 C9_6 118.3(6) . . . . ?
C3_6 C2_6 C7_6 C8_6 59.6(6) . . . . ?
C1_6 C2_6 C7_6 C8_6 -121.5(6) . . . . ?
C5_6 C6_6 C10_6 C12_6 -55.7(7) . . . . ?
C1_6 C6_6 C10_6 C12_6 125.6(6) . . . . ?
C5_6 C6_6 C10_6 C11_6 65.0(7) . . . . ?
C1_6 C6_6 C10_6 C11_6 -113.7(6) . . . . ?
C5_7 O1_7 C2_7 C3_7 -4.4(6) . . . . ?
O1_7 C2_7 C3_7 C4_7 26.7(6) . . . . ?
C2_7 C3_7 C4_7 C5_7 -37.3(6) . . . . ?
C2_7 O1_7 C5_7 C4_7 -20.0(6) . . . . ?
C3_7 C4_7 C5_7 O1_7 36.0(6) . . . . ?
C14_10 B1_10 C2_10 C3_10 -167.8(6) . . . . ?
C1_20 B1_10 C2_10 C3_10 13.3(9) . . . . ?
W1_40 B1_10 C2_10 C3_10 -119.0(6) . . . . ?
C14_10 B1_10 C2_10 C7_10 9.8(9) . . . . ?
C1_20 B1_10 C2_10 C7_10 -169.0(5) . . . . ?
W1_40 B1_10 C2_10 C7_10 58.7(5) . . . . ?
C14_10 B1_10 C2_10 W1_40 -48.9(5) . . . . ?
C1_20 B1_10 C2_10 W1_40 132.3(6) . . . . ?
C7_10 C2_10 C3_10 C4_10 -0.1(10) . . . . ?
B1_10 C2_10 C3_10 C4_10 177.6(6) . . . . ?
W1_40 C2_10 C3_10 C4_10 85.6(7) . . . . ?
C2_10 C3_10 C4_10 C5_10 -0.2(10) . . . . ?
C3_10 C4_10 C5_10 C6_10 0.4(10) . . . . ?
C4_10 C5_10 C6_10 C7_10 -0.3(10) . . . . ?
C5_10 C6_10 C7_10 C2_10 0.0(10) . . . . ?
C5_10 C6_10 C7_10 B8_10 -176.9(7) . . . . ?
C5_10 C6_10 C7_10 W1_40 -85.7(7) . . . . ?
C3_10 C2_10 C7_10 C6_10 0.2(9) . . . . ?
B1_10 C2_10 C7_10 C6_10 -177.5(6) . . . . ?
W1_40 C2_10 C7_10 C6_10 -117.5(5) . . . . ?
C3_10 C2_10 C7_10 B8_10 177.2(6) . . . . ?
B1_10 C2_10 C7_10 B8_10 -0.6(9) . . . . ?
W1_40 C2_10 C7_10 B8_10 59.5(6) . . . . ?
C3_10 C2_10 C7_10 W1_40 117.7(6) . . . . ?
B1_10 C2_10 C7_10 W1_40 -60.1(5) . . . . ?
C6_10 C7_10 B8_10 C9_10 167.7(6) . . . . ?
C2_10 C7_10 B8_10 C9_10 -9.0(10) . . . . ?
W1_40 C7_10 B8_10 C9_10 50.1(6) . . . . ?
C6_10 C7_10 B8_10 C1_50 -13.3(11) . . . . ?
C2_10 C7_10 B8_10 C1_50 170.0(6) . . . . ?
W1_40 C7_10 B8_10 C1_50 -130.9(7) . . . . ?
C6_10 C7_10 B8_10 W1_40 117.6(6) . . . . ?
C2_10 C7_10 B8_10 W1_40 -59.1(5) . . . . ?
C7_10 B8_10 C9_10 C10_10 -170.7(7) . . . . ?
C1_50 B8_10 C9_10 C10_10 10.2(10) . . . . ?
W1_40 B8_10 C9_10 C10_10 -119.7(7) . . . . ?
C7_10 B8_10 C9_10 C14_10 9.4(10) . . . . ?
C1_50 B8_10 C9_10 C14_10 -169.7(6) . . . . ?
W1_40 B8_10 C9_10 C14_10 60.4(5) . . . . ?
C7_10 B8_10 C9_10 W1_40 -51.1(6) . . . . ?
C1_50 B8_10 C9_10 W1_40 129.9(6) . . . . ?
C14_10 C9_10 C10_10 C11_10 0.0(10) . . . . ?
B8_10 C9_10 C10_10 C11_10 -179.9(6) . . . . ?
W1_40 C9_10 C10_10 C11_10 86.6(8) . . . . ?
C9_10 C10_10 C11_10 C12_10 0.8(10) . . . . ?
C10_10 C11_10 C12_10 C13_10 -1.2(10) . . . . ?
C11_10 C12_10 C13_10 C14_10 0.8(11) . . . . ?
C12_10 C13_10 C14_10 C9_10 0.1(10) . . . . ?
C12_10 C13_10 C14_10 B1_10 179.5(7) . . . . ?
C12_10 C13_10 C14_10 W1_40 -84.9(8) . . . . ?
C10_10 C9_10 C14_10 C13_10 -0.4(9) . . . . ?
B8_10 C9_10 C14_10 C13_10 179.4(6) . . . . ?
W1_40 C9_10 C14_10 C13_10 -119.1(6) . . . . ?
C10_10 C9_10 C14_10 B1_10 -179.9(6) . . . . ?
B8_10 C9_10 C14_10 B1_10 -0.1(9) . . . . ?
W1_40 C9_10 C14_10 B1_10 61.4(6) . . . . ?
C10_10 C9_10 C14_10 W1_40 118.7(6) . . . . ?
B8_10 C9_10 C14_10 W1_40 -61.5(6) . . . . ?
C2_10 B1_10 C14_10 C13_10 171.1(6) . . . . ?
C1_20 B1_10 C14_10 C13_10 -10.2(10) . . . . ?
W1_40 B1_10 C14_10 C13_10 121.6(6) . . . . ?
C2_10 B1_10 C14_10 C9_10 -9.4(9) . . . . ?
C1_20 B1_10 C14_10 C9_10 169.3(6) . . . . ?
W1_40 B1_10 C14_10 C9_10 -58.9(5) . . . . ?
C2_10 B1_10 C14_10 W1_40 49.5(6) . . . . ?
C1_20 B1_10 C14_10 W1_40 -131.8(6) . . . . ?
C14_10 B1_10 C1_20 N2_20 -93.4(8) . . . . ?
C2_10 B1_10 C1_20 N2_20 85.4(8) . . . . ?
W1_40 B1_10 C1_20 N2_20 172.9(5) . . . . ?
C14_10 B1_10 C1_20 C5_20 89.9(8) . . . . ?
C2_10 B1_10 C1_20 C5_20 -91.3(7) . . . . ?
W1_40 B1_10 C1_20 C5_20 -3.7(9) . . . . ?
C5_20 C1_20 N2_20 C1_30 -168.1(5) . . . . ?
B1_10 C1_20 N2_20 C1_30 14.8(9) . . . . ?
C5_20 C1_20 N2_20 C3_20 11.8(6) . . . . ?
B1_10 C1_20 N2_20 C3_20 -165.3(5) . . . . ?
C1_20 N2_20 C3_20 C9_20 -144.7(5) . . . . ?
C1_30 N2_20 C3_20 C9_20 35.1(6) . . . . ?
C1_20 N2_20 C3_20 C4_20 -23.9(6) . . . . ?
C1_30 N2_20 C3_20 C4_20 155.9(4) . . . . ?
C1_20 N2_20 C3_20 C8_20 94.3(5) . . . . ?
C1_30 N2_20 C3_20 C8_20 -85.9(6) . . . . ?
C9_20 C3_20 C4_20 C5_20 146.2(5) . . . . ?
C8_20 C3_20 C4_20 C5_20 -89.1(5) . . . . ?
N2_20 C3_20 C4_20 C5_20 25.6(5) . . . . ?
C3_20 C4_20 C5_20 C1_20 -20.5(6) . . . . ?
C3_20 C4_20 C5_20 C7_20 102.4(5) . . . . ?
C3_20 C4_20 C5_20 C6_20 -136.4(5) . . . . ?
N2_20 C1_20 C5_20 C4_20 5.3(6) . . . . ?
B1_10 C1_20 C5_20 C4_20 -177.6(5) . . . . ?
N2_20 C1_20 C5_20 C7_20 -117.0(5) . . . . ?
B1_10 C1_20 C5_20 C7_20 60.1(7) . . . . ?
N2_20 C1_20 C5_20 C6_20 122.6(5) . . . . ?
B1_10 C1_20 C5_20 C6_20 -60.3(7) . . . . ?
C1_20 N2_20 C1_30 C2_30 -90.3(7) . . . . ?
C3_20 N2_20 C1_30 C2_30 89.9(6) . . . . ?
C1_20 N2_20 C1_30 C6_30 94.4(7) . . . . ?
C3_20 N2_20 C1_30 C6_30 -85.4(6) . . . . ?
C6_30 C1_30 C2_30 C3_30 -2.1(8) . . . . ?
N2_20 C1_30 C2_30 C3_30 -177.2(5) . . . . ?
C6_30 C1_30 C2_30 C7_30 177.0(5) . . . . ?
N2_20 C1_30 C2_30 C7_30 1.9(9) . . . . ?
C1_30 C2_30 C3_30 C4_30 1.0(9) . . . . ?
C7_30 C2_30 C3_30 C4_30 -178.2(6) . . . . ?
C2_30 C3_30 C4_30 C5_30 0.3(9) . . . . ?
C3_30 C4_30 C5_30 C6_30 -0.5(9) . . . . ?
C4_30 C5_30 C6_30 C1_30 -0.6(9) . . . . ?
C4_30 C5_30 C6_30 C10_30 179.5(5) . . . . ?
C2_30 C1_30 C6_30 C5_30 1.9(8) . . . . ?
N2_20 C1_30 C6_30 C5_30 177.3(5) . . . . ?
C2_30 C1_30 C6_30 C10_30 -178.2(5) . . . . ?
N2_20 C1_30 C6_30 C10_30 -2.9(8) . . . . ?
C1_30 C2_30 C7_30 C9_30 123.6(6) . . . . ?
C3_30 C2_30 C7_30 C9_30 -57.2(7) . . . . ?
C1_30 C2_30 C7_30 C8_30 -114.5(6) . . . . ?
C3_30 C2_30 C7_30 C8_30 64.7(7) . . . . ?
C5_30 C6_30 C10_30 C11_30 60.8(7) . . . . ?
C1_30 C6_30 C10_30 C11_30 -119.1(6) . . . . ?
C5_30 C6_30 C10_30 C12_30 -58.6(6) . . . . ?
C1_30 C6_30 C10_30 C12_30 121.5(6) . . . . ?
C7_10 B8_10 C1_50 N2_50 -82.0(9) . . . . ?
C9_10 B8_10 C1_50 N2_50 97.1(7) . . . . ?
W1_40 B8_10 C1_50 N2_50 -178.4(5) . . . . ?
C7_10 B8_10 C1_50 C5_50 97.4(8) . . . . ?
C9_10 B8_10 C1_50 C5_50 -83.6(8) . . . . ?
W1_40 B8_10 C1_50 C5_50 0.9(10) . . . . ?
C5_50 C1_50 N2_50 C1_60 -173.3(5) . . . . ?
B8_10 C1_50 N2_50 C1_60 6.1(9) . . . . ?
C5_50 C1_50 N2_50 C3_50 10.8(6) . . . . ?
B8_10 C1_50 N2_50 C3_50 -169.8(5) . . . . ?
C1_50 N2_50 C3_50 C6_50 -117.3(5) . . . . ?
C1_60 N2_50 C3_50 C6_50 66.5(6) . . . . ?
C1_50 N2_50 C3_50 C7_50 121.7(5) . . . . ?
C1_60 N2_50 C3_50 C7_50 -54.6(6) . . . . ?
C1_50 N2_50 C3_50 C4_50 3.8(6) . . . . ?
C1_60 N2_50 C3_50 C4_50 -172.4(4) . . . . ?
C6_50 C3_50 C4_50 C5_50 104.5(5) . . . . ?
C7_50 C3_50 C4_50 C5_50 -132.8(5) . . . . ?
N2_50 C3_50 C4_50 C5_50 -17.0(5) . . . . ?
C3_50 C4_50 C5_50 C9_50 150.5(5) . . . . ?
C3_50 C4_50 C5_50 C1_50 23.1(6) . . . . ?
C3_50 C4_50 C5_50 C8_50 -88.9(5) . . . . ?
N2_50 C1_50 C5_50 C4_50 -20.9(6) . . . . ?
B8_10 C1_50 C5_50 C4_50 159.7(6) . . . . ?
N2_50 C1_50 C5_50 C9_50 -144.1(5) . . . . ?
B8_10 C1_50 C5_50 C9_50 36.5(9) . . . . ?
N2_50 C1_50 C5_50 C8_50 97.0(5) . . . . ?
B8_10 C1_50 C5_50 C8_50 -82.4(7) . . . . ?
C1_50 N2_50 C1_60 C6_60 -80.7(7) . . . . ?
C3_50 N2_50 C1_60 C6_60 95.0(5) . . . . ?
C1_50 N2_50 C1_60 C2_60 104.2(6) . . . . ?
C3_50 N2_50 C1_60 C2_60 -80.1(6) . . . . ?
C6_60 C1_60 C2_60 C3_60 -2.9(7) . . . . ?
N2_50 C1_60 C2_60 C3_60 172.1(4) . . . . ?
C6_60 C1_60 C2_60 C7_60 172.5(5) . . . . ?
N2_50 C1_60 C2_60 C7_60 -12.5(7) . . . . ?
C1_60 C2_60 C3_60 C4_60 2.8(7) . . . . ?
C7_60 C2_60 C3_60 C4_60 -173.2(5) . . . . ?
C2_60 C3_60 C4_60 C5_60 0.1(8) . . . . ?
C3_60 C4_60 C5_60 C6_60 -3.0(8) . . . . ?
C2_60 C1_60 C6_60 C5_60 0.3(7) . . . . ?
N2_50 C1_60 C6_60 C5_60 -174.8(4) . . . . ?
C2_60 C1_60 C6_60 C10_60 -178.1(4) . . . . ?
N2_50 C1_60 C6_60 C10_60 6.8(8) . . . . ?
C4_60 C5_60 C6_60 C1_60 2.8(8) . . . . ?
C4_60 C5_60 C6_60 C10_60 -178.7(5) . . . . ?
C3_60 C2_60 C7_60 C8_60 60.6(6) . . . . ?
C1_60 C2_60 C7_60 C8_60 -114.9(6) . . . . ?
C3_60 C2_60 C7_60 C9_60 -59.6(6) . . . . ?
C1_60 C2_60 C7_60 C9_60 124.9(5) . . . . ?
C1_60 C6_60 C10_60 C11_60 -117.6(6) . . . . ?
C5_60 C6_60 C10_60 C11_60 63.9(6) . . . . ?
C1_60 C6_60 C10_60 C12_60 120.4(6) . . . . ?
C5_60 C6_60 C10_60 C12_60 -58.1(6) . . . . ?
C5_70 O1_70 C2_70 C3_70 2.0(7) . . . . ?
O1_70 C2_70 C3_70 C4_70 21.4(7) . . . . ?
C2_70 C3_70 C4_70 C5_70 -35.3(7) . . . . ?
C2_70 O1_70 C5_70 C4_70 -25.6(6) . . . . ?
C3_70 C4_70 C5_70 O1_70 38.0(6) . . . . ?
